data_4337511
loop_
_publ_author_name
'Holland, Michael'
'Donakowski, Martin D.'
'Pozzi, Eric A.'
'Rasmussen, Andrew M.'
'Tran, Thanh Thao'
'Pease-Dodson, Shannon E'
'Halasyamani, P. Shiv'
'Seideman, Tamar'
'Van Duyne, Richard P.'
'Poeppelmeier, Kenneth R.'

_publ_section_title
;
 Polar alignment of \L-shaped basic building units within transition metal
 oxide fluoride materials.
;
_journal_issue 1
_journal_name_full 'Inorganic chemistry'
_journal_page_first 221
_journal_page_last 228
_journal_paper_doi 10.1021/ic402177j
_journal_volume 53
_journal_year 2014
_chemical_absolute_configuration ad
_chemical_formula_moiety 'Br12 F148 K60 Mo36 O58.32'
_chemical_formula_sum 'Br12 F148 K60 Mo36 O58.32'
_chemical_formula_weight 10503.76
_chemical_name_systematic
;
 ? 
;
_space_group_crystal_system orthorhombic
_space_group_IT_number 36
_space_group_name_Hall 'C 2c -2'
_symmetry_space_group_name_Hall 'C 2c -2'
_symmetry_space_group_name_H-M 'C m c 21'
_atom_sites_solution_primary direct
_atom_sites_solution_secondary difmap
_audit_creation_date 2013-07-11
_audit_creation_method
;
  Olex2 1.1
  (compiled Nov  1 2011 20:42:30, GUI svn.r3906)
;
_cell_angle_alpha 90.00
_cell_angle_beta 90.00
_cell_angle_gamma 90.00
_cell_formula_units_Z 1
_cell_length_a 19.7095(5)
_cell_length_b 34.1319(8)
_cell_length_c 7.7539(2)
_cell_measurement_temperature 100(2)
_cell_volume 5216.2(2)
_computing_cell_refinement 'SAINT V7.23A (Bruker, 2005)'
_computing_data_collection 'APEX2 V2.1-4 (Bruker, 2007)'
_computing_data_reduction 'Bruker SAINT'
_computing_molecular_graphics
;
O. V. Dolomanov, L. J. Bourhis, R. J. Gildea, J. A. K. Howard and H. Puschmann,
OLEX2: a complete structure solution, refinement and analysis program.
J. Appl. Cryst. (2009). 42, 339-341.
;
_computing_publication_material
;
O. V. Dolomanov, L. J. Bourhis, R. J. Gildea, J. A. K. Howard and H. Puschmann,
OLEX2: a complete structure solution, refinement and analysis program.
J. Appl. Cryst. (2009). 42, 339-341.
;
_computing_structure_refinement
;
XL, G.M. Sheldrick, Acta Cryst.
(2008). A64, 112-122
;
_computing_structure_solution 'SHELXS-97 (Sheldrick, 2008)'
_diffrn_ambient_temperature 99.98
_diffrn_detector_area_resol_mean 8
_diffrn_measured_fraction_theta_full 1.000
_diffrn_measured_fraction_theta_max 1.000
_diffrn_measurement_device_type 'Bruker Kappa APEX CCD area detector'
_diffrn_measurement_method '\w and \f scans'
_diffrn_radiation_monochromator graphite
_diffrn_radiation_type MoK\a
_diffrn_radiation_wavelength 0.71073
_diffrn_reflns_av_R_equivalents 0.0720
_diffrn_reflns_av_unetI/netI 0.0363
_diffrn_reflns_limit_h_max 27
_diffrn_reflns_limit_h_min -27
_diffrn_reflns_limit_k_max 48
_diffrn_reflns_limit_k_min -48
_diffrn_reflns_limit_l_max 10
_diffrn_reflns_limit_l_min -10
_diffrn_reflns_number 52269
_diffrn_reflns_theta_full 30.02
_diffrn_reflns_theta_max 30.02
_diffrn_reflns_theta_min 1.19
_diffrn_source 'sealed tube'
_exptl_absorpt_coefficient_mu 5.761
_exptl_absorpt_correction_T_max 0.7094
_exptl_absorpt_correction_T_min 0.1460
_exptl_absorpt_correction_type numerical
_exptl_absorpt_process_details 'Face-Indexed (Sheldrick)'
_exptl_crystal_colour colourless
_exptl_crystal_density_diffrn 3.344
_exptl_crystal_density_method 'not measured'
_exptl_crystal_description block
_exptl_crystal_F_000 4870.6
_exptl_crystal_size_max 0.54
_exptl_crystal_size_mid 0.11
_exptl_crystal_size_min 0.06
_refine_diff_density_max 3.802
_refine_diff_density_min -4.726
_refine_diff_density_rms 0.478
_refine_ls_abs_structure_details 'Flack H D (1983), Acta Cryst. A39, 876-881'
_refine_ls_abs_structure_Flack 0.5(8)
_refine_ls_extinction_coef 0.00019(4)
_refine_ls_extinction_expression Fc^*^=kFc[1+0.001xFc^2^\l^3^/sin(2\q)]^-1/4^
_refine_ls_extinction_method SHELXL
_refine_ls_goodness_of_fit_ref 1.128
_refine_ls_matrix_type full
_refine_ls_number_parameters 379
_refine_ls_number_reflns 7028
_refine_ls_number_restraints 849
_refine_ls_restrained_S_all 1.135
_refine_ls_R_factor_all 0.1078
_refine_ls_R_factor_gt 0.0989
_refine_ls_shift/su_max 0.000
_refine_ls_shift/su_mean 0.000
_refine_ls_structure_factor_coef Fsqd
_refine_ls_weighting_details 'calc w=1/[\s^2^(Fo^2^)+(0.0961P)^2^+537.6490P] where P=(Fo^2^+2Fc^2^)/3'
_refine_ls_weighting_scheme calc
_refine_ls_wR_factor_gt 0.2748
_refine_ls_wR_factor_ref 0.2818
_reflns_number_gt 6337
_reflns_number_total 7028
_reflns_threshold_expression >2sigma(I)
_cod_data_source_file ic402177j_si_009.cif
_cod_data_source_block CM_KMoBr
_cod_depositor_comments
;
The following automatic conversions were performed:

'_exptl_absorpt_correction_type' value 'Numerical' changed to
'numerical' according to
/usr/data/users/saulius/automatic-downloads/current/ACS/lib/dictionaries/cif_core.dic
dictionary named 'cif_core.dic' version 2.4.2 from 2011-04-26.

Automatic conversion script
Id: cif_fix_values 2281 2013-09-26 08:29:07Z andrius 
;
_cod_database_code 4337511

loop_
_space_group_symop_id
_space_group_symop_operation_xyz
1 'x, y, z'
2 '-x, -y, z+1/2'
3 'x, -y, z+1/2'
4 '-x, y, z'
5 'x+1/2, y+1/2, z'
6 '-x+1/2, -y+1/2, z+1/2'
7 'x+1/2, -y+1/2, z+1/2'
8 '-x+1/2, y+1/2, z'

loop_
_atom_site_label
_atom_site_type_symbol
_atom_site_fract_x
_atom_site_fract_y
_atom_site_fract_z
_atom_site_U_iso_or_equiv
_atom_site_adp_type
_atom_site_occupancy
_atom_site_symmetry_multiplicity
_atom_site_calc_flag
_atom_site_refinement_flags
Mo1 Mo 0.5000 0.53416(8) 0.9943(5) 0.0381(7) Uani 1 2 d SU
Mo2 Mo 0.69922(6) 0.39978(4) 1.0165(2) 0.0189(3) Uani 1 1 d U
Mo3 Mo 0.80674(8) 0.43554(4) 0.5721(3) 0.0283(4) Uani 1 1 d U
Mo4 Mo 0.69844(9) 0.26727(5) 0.4929(3) 0.0345(5) Uani 1 1 d U
Mo5 Mo 0.5000 0.20054(6) 1.0189(3) 0.0195(4) Uani 1 2 d SU
Mo6 Mo 0.5000 0.12882(6) 0.5717(3) 0.0254(4) Uani 1 2 d SU
Br1A Br 0.5000 0.00051(19) 0.2695(18) 0.057(2) Uani 0.701(17) 2 d SPU
Br1B Br 0.5000 -0.0004(4) 0.162(4) 0.057(2) Uani 0.299(17) 2 d SPU
Br2A Br 0.5000 0.3341(4) 1.057(2) 0.0612(11) Uani 0.347(6) 2 d SPU
Br2B Br 0.5000 0.3324(4) 0.8189(17) 0.0612(11) Uani 0.415(11) 2 d SPU
Br2C Br 0.5000 0.3344(6) 0.649(3) 0.0612(11) Uani 0.250(14) 2 d SPU
Br2D Br 0.5000 0.3324(4) 0.4239(19) 0.0612(11) Uani 0.410(13) 2 d SPU
Br2E Br 0.5000 0.3343(4) 0.295(2) 0.0612(11) Uani 0.383(10) 2 d SPU
Br2F Br 0.5000 0.3347(8) 0.551(4) 0.0612(11) Uani 0.195(15) 2 d SPU
K1 K 0.3328(2) 0.49528(12) 0.7759(6) 0.0284(8) Uani 1 1 d U
K2 K 0.8745(3) 0.45810(12) 1.0247(7) 0.0378(9) Uani 1 1 d U
K3 K 0.5000 0.4216(3) 0.9969(18) 0.067(2) Uani 1 2 d SU
K4 K 0.6409(3) 0.38052(16) 0.5479(9) 0.0508(11) Uani 1 1 d U
K5 K 0.82616(18) 0.33681(13) 0.7746(6) 0.0249(6) Uani 1 1 d U
K6 K 0.6335(4) 0.28904(18) 0.9893(8) 0.0585(13) Uani 1 1 d U
K7 K 0.5000 0.2396(2) 0.5542(11) 0.0441(12) Uani 1 2 d SU
K8 K 0.65863(18) 0.16911(14) 0.7761(6) 0.0265(7) Uani 1 1 d U
K9 K 0.5000 0.0837(2) 0.0302(9) 0.0383(13) Uani 1 2 d SU
F1D F 0.5000 0.5764(8) 1.129(4) 0.061(2) Uani 0.80 2 d SPU
F2D F 0.5624(9) 0.5562(6) 0.824(3) 0.061(2) Uani 0.80 1 d PU
F3D F 0.5000 0.4901(7) 0.761(4) 0.059(3) Uani 0.80 2 d SPU
F4D F 0.4309(8) 0.4974(6) 1.029(3) 0.061(2) Uani 0.80 1 d PU
F5D F 0.7199(9) 0.4515(4) 1.064(2) 0.052(3) Uani 0.75 1 d PU
F6D F 0.6257(7) 0.4195(5) 0.888(2) 0.0512(18) Uani 0.75 1 d PU
F7D F 0.6897(9) 0.3528(4) 0.868(3) 0.0527(16) Uani 0.75 1 d PU
F8D F 0.7882(8) 0.3842(4) 1.064(2) 0.047(2) Uani 0.75 1 d PU
F9 F 0.7468(7) 0.4137(4) 0.775(2) 0.0404(17) Uani 1 1 d U
F10D F 0.8066(6) 0.4812(3) 0.702(2) 0.040(2) Uani 0.75 1 d PU
F11D F 0.8749(6) 0.4132(3) 0.7118(19) 0.0354(16) Uani 0.75 1 d PU
F12D F 0.7856(7) 0.3836(3) 0.4936(17) 0.0344(14) Uani 0.75 1 d PU
F13D F 0.7187(6) 0.4515(3) 0.4947(18) 0.0344(17) Uani 0.75 1 d PU
F14D F 0.7874(9) 0.2832(4) 0.530(3) 0.056(3) Uani 0.80 1 d PU
F15D F 0.6944(12) 0.3092(5) 0.321(3) 0.067(4) Uani 0.80 1 d PU
F16D F 0.6327(10) 0.2462(5) 0.326(3) 0.0565(19) Uani 0.80 1 d PU
F17D F 0.7187(8) 0.2149(5) 0.536(3) 0.052(3) Uani 0.80 1 d PU
F18D F 0.7355(8) 0.2506(6) 0.768(3) 0.059(3) Uani 0.80 1 d PU
F19D F 0.6336(9) 0.2882(5) 0.635(3) 0.0565(14) Uani 0.80 1 d PU
F20D F 0.5671(7) 0.2277(4) 0.889(2) 0.0449(16) Uani 0.75 1 d PU
F21D F 0.4313(8) 0.1634(5) 1.064(3) 0.059(4) Uani 0.75 1 d PU
F22 F 0.5000 0.1689(6) 0.770(3) 0.040(2) Uani 1 2 d SU
F23D F 0.5671(5) 0.1649(4) 0.4942(15) 0.0314(15) Uani 0.75 1 d PU
F24D F 0.4329(6) 0.1058(4) 0.713(2) 0.044(3) Uani 0.75 1 d PU
F25D F 0.6946(10) 0.3149(5) 0.637(3) 0.0565(14) Uani 0.80 1 d PU
O1D O 0.5000 0.5764(8) 1.129(4) 0.061(2) Uani 0.12 2 d SPU
O2 O 0.6583(13) 0.3854(6) 1.207(3) 0.075(5) Uani 1 1 d U
O2D O 0.5624(9) 0.5562(6) 0.824(3) 0.061(2) Uani 0.13 1 d PU
O3 O 0.8471(11) 0.4491(6) 0.393(3) 0.064(5) Uani 1 1 d U
O3D O 0.5000 0.4901(7) 0.761(4) 0.059(3) Uani 0.12 2 d SPU
O4D O 0.4309(8) 0.4974(6) 1.029(3) 0.061(2) Uani 0.13 1 d PU
O5 O 0.5000 0.2272(10) 1.210(4) 0.065(7) Uani 1 2 d SU
O5D O 0.7199(9) 0.4515(4) 1.064(2) 0.052(3) Uani 0.25 1 d PU
O6 O 0.5000 0.0990(9) 0.404(4) 0.066(6) Uani 1 2 d SU
O6D O 0.6257(7) 0.4195(5) 0.888(2) 0.0512(18) Uani 0.25 1 d PU
O7D O 0.6897(9) 0.3528(4) 0.868(3) 0.0527(16) Uani 0.25 1 d PU
O8D O 0.7882(8) 0.3842(4) 1.064(2) 0.047(2) Uani 0.25 1 d PU
O10D O 0.8066(6) 0.4812(3) 0.702(2) 0.040(2) Uani 0.25 1 d PU
O11D O 0.8749(6) 0.4132(3) 0.7118(19) 0.0354(16) Uani 0.25 1 d PU
O12D O 0.7856(7) 0.3836(3) 0.4936(17) 0.0344(14) Uani 0.25 1 d PU
O13D O 0.7187(6) 0.4515(3) 0.4947(18) 0.0344(17) Uani 0.25 1 d PU
O14D O 0.7874(9) 0.2832(4) 0.530(3) 0.056(3) Uani 0.13 1 d PU
O15D O 0.6944(12) 0.3092(5) 0.321(3) 0.067(4) Uani 0.13 1 d PU
O16D O 0.6327(10) 0.2462(5) 0.326(3) 0.0565(19) Uani 0.13 1 d PU
O17D O 0.7187(8) 0.2149(5) 0.536(3) 0.052(3) Uani 0.13 1 d PU
O18D O 0.7355(8) 0.2506(6) 0.768(3) 0.059(3) Uani 0.13 1 d PU
O19D O 0.6336(9) 0.2882(5) 0.635(3) 0.0565(14) Uani 0.13 1 d PU
O20D O 0.5671(7) 0.2277(4) 0.889(2) 0.0449(16) Uani 0.25 1 d PU
O21D O 0.4313(8) 0.1634(5) 1.064(3) 0.059(4) Uani 0.25 1 d PU
O23D O 0.5671(5) 0.1649(4) 0.4942(15) 0.0314(15) Uani 0.25 1 d PU
O24D O 0.4329(6) 0.1058(4) 0.713(2) 0.044(3) Uani 0.25 1 d PU
O25D O 0.6946(10) 0.3149(5) 0.637(3) 0.0565(14) Uani 0.13 1 d PU

loop_
_atom_site_aniso_label
_atom_site_aniso_U_11
_atom_site_aniso_U_22
_atom_site_aniso_U_33
_atom_site_aniso_U_23
_atom_site_aniso_U_13
_atom_site_aniso_U_12
Mo1 0.0201(9) 0.0378(11) 0.056(2) -0.0180(13) 0.000 0.000
Mo2 0.0194(5) 0.0145(5) 0.0228(6) 0.0070(5) 0.0090(5) 0.0053(4)
Mo3 0.0245(7) 0.0263(7) 0.0341(8) -0.0002(6) -0.0025(6) 0.0008(5)
Mo4 0.0322(8) 0.0259(7) 0.0454(12) -0.0079(8) 0.0151(8) -0.0072(5)
Mo5 0.0105(6) 0.0238(8) 0.0243(9) -0.0069(8) 0.000 0.000
Mo6 0.0232(9) 0.0261(9) 0.0270(10) 0.0028(8) 0.000 0.000
Br1A 0.0297(14) 0.0330(14) 0.109(7) -0.002(3) 0.000 0.000
Br1B 0.0297(14) 0.0330(14) 0.109(7) -0.002(3) 0.000 0.000
Br2A 0.0653(18) 0.0610(17) 0.057(3) -0.0016(18) 0.000 0.000
Br2B 0.0653(18) 0.0610(17) 0.057(3) -0.0016(18) 0.000 0.000
Br2C 0.0653(18) 0.0610(17) 0.057(3) -0.0016(18) 0.000 0.000
Br2D 0.0653(18) 0.0610(17) 0.057(3) -0.0016(18) 0.000 0.000
Br2E 0.0653(18) 0.0610(17) 0.057(3) -0.0016(18) 0.000 0.000
Br2F 0.0653(18) 0.0610(17) 0.057(3) -0.0016(18) 0.000 0.000
K1 0.0419(18) 0.030(2) 0.0130(14) -0.0047(14) 0.0033(15) -0.0003(15)
K2 0.056(2) 0.0358(18) 0.0214(17) -0.0041(16) -0.0011(19) 0.0184(16)
K3 0.037(3) 0.079(4) 0.085(7) -0.026(5) 0.000 0.000
K4 0.047(2) 0.048(2) 0.057(3) 0.002(2) -0.0022(19) 0.0059(16)
K5 0.0285(14) 0.0342(16) 0.0121(14) 0.0035(12) 0.0051(13) 0.0071(14)
K6 0.088(4) 0.052(2) 0.036(2) 0.0054(19) -0.021(2) -0.025(2)
K7 0.037(2) 0.055(2) 0.041(3) 0.000(2) 0.000 0.000
K8 0.0294(15) 0.0387(18) 0.0113(14) -0.0036(12) -0.0063(13) 0.0102(15)
K9 0.023(2) 0.076(4) 0.016(2) 0.007(3) 0.000 0.000
F1D 0.047(5) 0.075(6) 0.063(6) -0.006(5) 0.000 0.000
F2D 0.047(5) 0.075(6) 0.063(6) -0.006(5) 0.000 0.000
F3D 0.077(13) 0.054(9) 0.046(9) 0.019(8) 0.000 0.000
F4D 0.047(5) 0.075(6) 0.063(6) -0.006(5) 0.000 0.000
F5D 0.072(7) 0.040(4) 0.044(7) -0.022(5) -0.002(5) 0.012(5)
F6D 0.038(4) 0.061(5) 0.055(5) 0.001(4) -0.001(3) 0.010(3)
F7D 0.067(4) 0.037(3) 0.054(4) -0.007(3) 0.004(3) -0.005(3)
F8D 0.058(5) 0.052(5) 0.032(4) 0.003(4) -0.014(4) 0.019(4)
F9 0.052(4) 0.043(4) 0.026(4) 0.005(3) 0.015(3) 0.006(3)
F10D 0.037(6) 0.022(3) 0.060(6) -0.005(3) -0.020(4) 0.000(3)
F11D 0.031(3) 0.035(4) 0.041(5) -0.008(4) -0.012(3) 0.010(3)
F12D 0.052(3) 0.026(3) 0.025(3) -0.008(3) -0.015(3) 0.018(3)
F13D 0.035(4) 0.040(3) 0.028(5) -0.011(3) -0.015(3) 0.022(2)
F14D 0.063(4) 0.034(3) 0.071(9) -0.015(5) 0.004(5) -0.010(4)
F15D 0.103(12) 0.056(5) 0.043(4) -0.001(4) -0.007(6) -0.017(6)
F16D 0.060(6) 0.059(5) 0.050(5) -0.004(4) 0.006(3) -0.011(3)
F17D 0.045(5) 0.046(3) 0.066(8) 0.002(4) 0.015(4) -0.014(3)
F18D 0.046(5) 0.068(6) 0.063(8) -0.004(5) 0.003(5) -0.014(5)
F19D 0.069(3) 0.054(2) 0.046(4) -0.009(2) 0.007(3) -0.001(3)
F20D 0.031(5) 0.053(3) 0.050(4) -0.009(2) 0.000(3) -0.009(3)
F21D 0.037(7) 0.079(10) 0.062(10) -0.002(8) 0.024(7) -0.013(6)
F22 0.040(6) 0.057(4) 0.023(5) -0.014(3) 0.000 0.000
F23D 0.019(4) 0.060(3) 0.016(4) 0.014(3) -0.003(3) -0.003(3)
F24D 0.030(6) 0.041(6) 0.061(9) 0.031(6) 0.001(5) -0.007(4)
F25D 0.069(3) 0.054(2) 0.046(4) -0.009(2) 0.007(3) -0.001(3)
O1D 0.047(5) 0.075(6) 0.063(6) -0.006(5) 0.000 0.000
O2 0.106(13) 0.066(9) 0.053(7) 0.022(7) 0.046(10) 0.038(10)
O2D 0.047(5) 0.075(6) 0.063(6) -0.006(5) 0.000 0.000
O3 0.065(9) 0.063(9) 0.063(8) 0.029(7) 0.036(9) 0.016(8)
O3D 0.077(13) 0.054(9) 0.046(9) 0.019(8) 0.000 0.000
O4D 0.047(5) 0.075(6) 0.063(6) -0.006(5) 0.000 0.000
O5 0.041(13) 0.11(2) 0.046(9) -0.034(12) 0.000 0.000
O5D 0.072(7) 0.040(4) 0.044(7) -0.022(5) -0.002(5) 0.012(5)
O6 0.065(16) 0.073(11) 0.060(10) -0.043(12) 0.000 0.000
O6D 0.038(4) 0.061(5) 0.055(5) 0.001(4) -0.001(3) 0.010(3)
O7D 0.067(4) 0.037(3) 0.054(4) -0.007(3) 0.004(3) -0.005(3)
O8D 0.058(5) 0.052(5) 0.032(4) 0.003(4) -0.014(4) 0.019(4)
O10D 0.037(6) 0.022(3) 0.060(6) -0.005(3) -0.020(4) 0.000(3)
O11D 0.031(3) 0.035(4) 0.041(5) -0.008(4) -0.012(3) 0.010(3)
O12D 0.052(3) 0.026(3) 0.025(3) -0.008(3) -0.015(3) 0.018(3)
O13D 0.035(4) 0.040(3) 0.028(5) -0.011(3) -0.015(3) 0.022(2)
O14D 0.063(4) 0.034(3) 0.071(9) -0.015(5) 0.004(5) -0.010(4)
O15D 0.103(12) 0.056(5) 0.043(4) -0.001(4) -0.007(6) -0.017(6)
O16D 0.060(6) 0.059(5) 0.050(5) -0.004(4) 0.006(3) -0.011(3)
O17D 0.045(5) 0.046(3) 0.066(8) 0.002(4) 0.015(4) -0.014(3)
O18D 0.046(5) 0.068(6) 0.063(8) -0.004(5) 0.003(5) -0.014(5)
O19D 0.069(3) 0.054(2) 0.046(4) -0.009(2) 0.007(3) -0.001(3)
O20D 0.031(5) 0.053(3) 0.050(4) -0.009(2) 0.000(3) -0.009(3)
O21D 0.037(7) 0.079(10) 0.062(10) -0.002(8) 0.024(7) -0.013(6)
O23D 0.019(4) 0.060(3) 0.016(4) 0.014(3) -0.003(3) -0.003(3)
O24D 0.030(6) 0.041(6) 0.061(9) 0.031(6) 0.001(5) -0.007(4)
O25D 0.069(3) 0.054(2) 0.046(4) -0.009(2) 0.007(3) -0.001(3)

loop_
_atom_type_symbol
_atom_type_description
_atom_type_scat_dispersion_real
_atom_type_scat_dispersion_imag
_atom_type_scat_source
Br Br -0.2901 2.4595 'International Tables Vol C Tables 4.2.6.8 and 6.1.1.4'
F F 0.0171 0.0103 'International Tables Vol C Tables 4.2.6.8 and 6.1.1.4'
K K 0.2009 0.2494 'International Tables Vol C Tables 4.2.6.8 and 6.1.1.4'
Mo Mo -1.6832 0.6857 'International Tables Vol C Tables 4.2.6.8 and 6.1.1.4'
O O 0.0106 0.0060 'International Tables Vol C Tables 4.2.6.8 and 6.1.1.4'

loop_
_geom_angle_atom_site_label_1
_geom_angle_atom_site_label_2
_geom_angle_atom_site_label_3
_geom_angle
_geom_angle_site_symmetry_1
_geom_angle_site_symmetry_3
F1D Mo1 F2D 94.9(10) . .
F1D Mo1 F2D 94.9(10) . 4_655
F1D Mo1 F3D 75.9(12) . 2_665
F1D Mo1 F4D 117.3(9) . 4_655
F1D Mo1 F4D 117.3(9) . .
F1D Mo1 O2D 94.9(10) . 4_655
F1D Mo1 O3D 75.9(12) . 2_665
F1D Mo1 O4D 117.3(9) . 4_655
F2D Mo1 F2D 78.1(12) . 4_655
F2D Mo1 F3D 140.3(6) 4_655 2_665
F2D Mo1 F3D 140.3(6) . 2_665
F2D Mo1 O2D 78.1(12) . 4_655
F2D Mo1 O3D 140.3(6) . 2_665
F2D Mo1 O3D 140.3(6) 4_655 2_665
F4D Mo1 F2D 144.4(10) . .
F4D Mo1 F2D 144.4(10) 4_655 4_655
F4D Mo1 F2D 84.1(9) . 4_655
F4D Mo1 F2D 84.1(9) 4_655 .
F4D Mo1 F3D 67.5(8) . 2_665
F4D Mo1 F3D 67.5(8) 4_655 2_665
F4D Mo1 F4D 93.4(12) . 4_655
F4D Mo1 O2D 84.1(9) . 4_655
F4D Mo1 O2D 144.4(10) 4_655 4_655
F4D Mo1 O3D 67.5(8) 4_655 2_665
F4D Mo1 O3D 67.5(8) . 2_665
F4D Mo1 O4D 93.4(12) . 4_655
O2D Mo1 F2D 0.0(13) 4_655 4_655
O2D Mo1 F3D 140.3(6) 4_655 2_665
O2D Mo1 O3D 140.3(6) 4_655 2_665
O3D Mo1 F3D 0.0(11) 2_665 2_665
O4D Mo1 F2D 84.1(9) 4_655 .
O4D Mo1 F2D 144.4(10) 4_655 4_655
O4D Mo1 F3D 67.5(8) 4_655 2_665
O4D Mo1 F4D 0.0(18) 4_655 4_655
O4D Mo1 O2D 144.4(10) 4_655 4_655
O4D Mo1 O3D 67.5(8) 4_655 2_665
K5 Mo2 K1 110.62(11) . 4_655
F5D Mo2 K1 47.0(6) . 4_655
F5D Mo2 K5 119.7(5) . .
F5D Mo2 F6D 86.2(8) . .
F5D Mo2 F7D 155.4(8) . .
F5D Mo2 F8D 91.5(7) . .
F5D Mo2 F9 82.5(7) . .
F6D Mo2 K1 46.1(5) . 4_655
F6D Mo2 K5 116.7(5) . .
F6D Mo2 F7D 84.7(8) . .
F6D Mo2 F9 78.2(7) . .
F7D Mo2 K1 113.0(6) . 4_655
F7D Mo2 K5 47.0(5) . .
F7D Mo2 F9 73.3(7) . .
F8D Mo2 K1 119.7(5) . 4_655
F8D Mo2 K5 47.0(5) . .
F8D Mo2 F6D 158.2(7) . .
F8D Mo2 F7D 88.5(7) . .
F8D Mo2 F9 79.9(7) . .
F9 Mo2 K1 57.1(4) . 4_655
F9 Mo2 K5 53.6(4) . .
O2 Mo2 K1 125.2(6) . 4_655
O2 Mo2 K5 124.1(6) . .
O2 Mo2 F5D 101.4(10) . .
O2 Mo2 F6D 101.1(10) . .
O2 Mo2 F7D 102.8(10) . .
O2 Mo2 F8D 100.7(10) . .
O2 Mo2 F9 176.0(10) . .
K5 Mo3 K1 112.71(11) . 4_655
F9 Mo3 K1 57.9(4) . 4_655
F9 Mo3 K5 54.8(4) . .
F10D Mo3 K1 46.9(4) . 4_655
F10D Mo3 K5 121.9(5) . .
F10D Mo3 F9 83.7(6) . .
F10D Mo3 F11D 91.6(6) . .
F10D Mo3 F12D 161.2(7) . .
F10D Mo3 F13D 86.0(5) . .
F11D Mo3 K1 119.8(4) . 4_655
F11D Mo3 K5 47.3(4) . .
F11D Mo3 F9 80.1(6) . .
F11D Mo3 F12D 88.0(5) . .
F11D Mo3 F13D 160.1(6) . .
F12D Mo3 K1 118.3(4) . 4_655
F12D Mo3 K5 47.4(4) . .
F12D Mo3 F9 77.7(6) . .
F13D Mo3 K1 46.9(4) . 4_655
F13D Mo3 K5 118.8(4) . .
F13D Mo3 F9 80.0(6) . .
F13D Mo3 F12D 88.1(5) . .
O3 Mo3 K1 123.2(7) . 4_655
O3 Mo3 K5 123.5(7) . .
O3 Mo3 F9 171.8(10) . .
O3 Mo3 F10D 102.7(10) . .
O3 Mo3 F11D 104.5(9) . .
O3 Mo3 F12D 95.5(9) . .
O3 Mo3 F13D 95.3(9) . .
F14D Mo4 F15D 86.0(9) . .
F14D Mo4 F16D 146.0(9) . .
F14D Mo4 F17D 92.9(7) . .
F14D Mo4 F25D 73.0(8) . .
F15D Mo4 F16D 77.9(8) . .
F15D Mo4 F25D 77.4(8) . .
F16D Mo4 F25D 130.4(8) . .
F17D Mo4 F15D 146.4(9) . .
F17D Mo4 F16D 84.7(8) . .
F17D Mo4 F25D 134.2(9) . .
F19D Mo4 F14D 116.7(8) . .
F19D Mo4 F15D 95.5(9) . .
F19D Mo4 F16D 94.7(8) . .
F19D Mo4 F17D 114.6(8) . .
F19D Mo4 F25D 46.5(8) . .
K8 Mo5 K8 110.55(14) . 4_655
F20D Mo5 K8 116.5(5) 4_655 .
F20D Mo5 K8 45.9(5) . .
F20D Mo5 K8 45.9(5) 4_655 4_655
F20D Mo5 K8 116.5(5) . 4_655
F20D Mo5 F20D 88.0(10) . 4_655
F20D Mo5 F22 77.1(6) . .
F20D Mo5 F22 77.1(6) 4_655 .
F20D Mo5 O20D 88.0(10) . 4_655
F21D Mo5 K8 46.5(7) 4_655 .
F21D Mo5 K8 119.5(5) . .
F21D Mo5 K8 119.5(5) 4_655 4_655
F21D Mo5 K8 46.5(7) . 4_655
F21D Mo5 F20D 85.7(8) . 4_655
F21D Mo5 F20D 157.4(8) 4_655 4_655
F21D Mo5 F20D 85.7(8) 4_655 .
F21D Mo5 F20D 157.4(8) . .
F21D Mo5 F21D 91.7(11) 4_655 .
F21D Mo5 F22 80.4(7) . .
F21D Mo5 F22 80.4(7) 4_655 .
F21D Mo5 O20D 157.4(8) 4_655 4_655
F21D Mo5 O20D 85.7(8) . 4_655
F22 Mo5 K8 55.28(7) . 4_655
F22 Mo5 K8 55.28(7) . .
O5 Mo5 K8 124.70(8) . 4_655
O5 Mo5 K8 124.70(8) . .
O5 Mo5 F20D 101.3(10) . 4_655
O5 Mo5 F20D 101.3(10) . .
O5 Mo5 F21D 101.2(10) . .
O5 Mo5 F21D 101.2(10) . 4_655
O5 Mo5 F22 177.7(14) . .
O5 Mo5 O20D 101.3(10) . 4_655
O5 Mo5 O21D 101.2(10) . 4_655
O20D Mo5 K8 116.5(5) 4_655 .
O20D Mo5 K8 45.9(5) 4_655 4_655
O20D Mo5 F20D 0.0(9) 4_655 4_655
O20D Mo5 F22 77.1(6) 4_655 .
O21D Mo5 K8 46.5(7) 4_655 .
O21D Mo5 K8 119.5(5) 4_655 4_655
O21D Mo5 F20D 157.4(8) 4_655 4_655
O21D Mo5 F20D 85.7(8) 4_655 .
O21D Mo5 F21D 0.0(15) 4_655 4_655
O21D Mo5 F21D 91.7(11) 4_655 .
O21D Mo5 F22 80.4(7) 4_655 .
O21D Mo5 O20D 157.4(8) 4_655 4_655
K8 Mo6 K8 112.26(14) . 4_655
F22 Mo6 K8 56.13(7) . .
F22 Mo6 K8 56.13(7) . 4_655
F23D Mo6 K8 47.1(3) . .
F23D Mo6 K8 118.3(4) 4_655 .
F23D Mo6 K8 47.1(3) 4_655 4_655
F23D Mo6 K8 118.3(4) . 4_655
F23D Mo6 F22 78.8(6) . .
F23D Mo6 F22 78.8(6) 4_655 .
F23D Mo6 F23D 88.0(7) 4_655 .
F24D Mo6 K8 119.3(5) . .
F24D Mo6 K8 47.6(4) 4_655 .
F24D Mo6 K8 119.3(5) 4_655 4_655
F24D Mo6 K8 47.6(4) . 4_655
F24D Mo6 F22 81.0(7) 4_655 .
F24D Mo6 F22 81.0(7) . .
F24D Mo6 F23D 159.8(7) . .
F24D Mo6 F23D 88.0(5) 4_655 .
F24D Mo6 F23D 88.0(5) . 4_655
F24D Mo6 F23D 159.8(7) 4_655 4_655
F24D Mo6 F24D 89.0(8) 4_655 .
F24D Mo6 O23D 159.8(7) 4_655 4_655
F24D Mo6 O23D 88.0(5) . 4_655
O6 Mo6 K8 123.82(9) . .
O6 Mo6 K8 123.82(9) . 4_655
O6 Mo6 F22 176.3(15) . .
O6 Mo6 F23D 98.6(10) . 4_655
O6 Mo6 F23D 98.6(10) . .
O6 Mo6 F24D 101.6(11) . .
O6 Mo6 F24D 101.6(11) . 4_655
O6 Mo6 O23D 98.6(10) . 4_655
O6 Mo6 O24D 101.6(11) . 4_655
O23D Mo6 K8 118.3(4) 4_655 .
O23D Mo6 K8 47.1(3) 4_655 4_655
O23D Mo6 F22 78.8(6) 4_655 .
O23D Mo6 F23D 0.0(7) 4_655 4_655
O23D Mo6 F23D 88.0(7) 4_655 .
O24D Mo6 K8 47.6(4) 4_655 .
O24D Mo6 K8 119.3(5) 4_655 4_655
O24D Mo6 F22 81.0(7) 4_655 .
O24D Mo6 F23D 88.0(5) 4_655 .
O24D Mo6 F23D 159.8(7) 4_655 4_655
O24D Mo6 F24D 0.0(9) 4_655 4_655
O24D Mo6 F24D 89.0(8) 4_655 .
O24D Mo6 O23D 159.8(7) 4_655 4_655
Br1B Br1A K2 55.4(6) . 8_644
Br1B Br1A K2 125.9(7) . 6_654
Br1B Br1A K2 125.9(7) . 7_454
Br1B Br1A K2 55.4(6) . 5_444
Br1B Br1A K9 59.1(13) . .
Br1B Br1A K9 122.9(13) . 2_655
K2 Br1A K2 88.46(12) 5_444 7_454
K2 Br1A K2 178.6(4) 8_644 7_454
K2 Br1A K2 91.0(3) 6_654 7_454
K2 Br1A K2 88.46(12) 8_644 6_654
K2 Br1A K2 178.6(4) 5_444 6_654
K2 Br1A K2 92.1(3) 5_444 8_644
K2 Br1A K9 88.45(17) 8_644 2_655
K2 Br1A K9 88.45(17) 5_444 2_655
K2 Br1A K9 90.3(3) 6_654 2_655
K2 Br1A K9 90.3(3) 7_454 2_655
K9 Br1A K2 88.34(17) . 7_454
K9 Br1A K2 88.34(17) . 6_654
K9 Br1A K2 92.9(3) . 8_644
K9 Br1A K2 92.9(3) . 5_444
K9 Br1A K9 178.1(4) . 2_655
Br1A Br1B K2 111.5(9) . 8_644
Br1A Br1B K2 111.5(9) . 5_444
Br1A Br1B K9 107.3(14) . .
K2 Br1B K2 108.9(7) 5_444 8_644
K2 Br1B K9 108.8(6) 8_644 .
K2 Br1B K9 108.8(6) 5_444 .
Br2B Br2A K3 82.9(7) . .
Br2B Br2A K6 79.3(4) . .
Br2B Br2A K6 79.3(4) . 4_655
Br2E Br2A Br2B 178.4(10) 1_556 .
Br2E Br2A K3 98.6(8) 1_556 .
Br2E Br2A K6 99.9(5) 1_556 .
Br2E Br2A K6 99.9(5) 1_556 4_655
K3 Br2A K6 117.7(3) . 4_655
K3 Br2A K6 117.7(3) . .
K6 Br2A K6 116.6(5) . 4_655
Br2A Br2B Br2F 176.0(11) . .
Br2A Br2B K3 63.8(6) . .
Br2A Br2B K4 122.1(4) . .
Br2A Br2B K4 122.1(4) . 4_655
Br2A Br2B K6 67.2(4) . .
Br2A Br2B K6 67.2(4) . 4_655
Br2A Br2B K7 124.7(7) . .
Br2C Br2B Br2A 175.1(13) . .
Br2C Br2B K3 111.3(11) . .
Br2C Br2B K4 55.4(5) . .
Br2C Br2B K4 55.4(5) . 4_655
Br2C Br2B K6 115.1(6) . 4_655
Br2C Br2B K6 115.1(6) . .
Br2C Br2B K7 60.1(10) . .
Br2F Br2B K3 112.2(9) . .
Br2F Br2B K4 55.9(4) . 4_655
Br2F Br2B K4 55.9(4) . .
Br2F Br2B K6 114.7(5) . 4_655
Br2F Br2B K6 114.7(5) . .
Br2F Br2B K7 59.2(8) . .
K3 Br2B K4 80.6(3) . .
K3 Br2B K4 80.6(3) . 4_655
K3 Br2B K7 171.4(5) . .
K4 Br2B K4 92.3(3) . 4_655
K6 Br2B K3 104.1(3) 4_655 .
K6 Br2B K3 104.1(3) . .
K6 Br2B K4 170.5(4) . 4_655
K6 Br2B K4 80.47(14) 4_655 4_655
K6 Br2B K4 80.47(14) . .
K6 Br2B K4 170.5(4) 4_655 .
K6 Br2B K6 106.0(4) . 4_655
K6 Br2B K7 80.9(3) . .
K6 Br2B K7 80.9(3) 4_655 .
K7 Br2B K4 93.5(3) . 4_655
K7 Br2B K4 93.5(3) . .
Br2B Br2C Br2D 174.6(16) . .
Br2B Br2C Br2E 176.8(14) . .
Br2B Br2C K4 105.2(7) . .
Br2B Br2C K4 105.2(7) . 4_655
Br2B Br2C K7 99.7(12) . .
Br2D Br2C K4 77.4(6) . .
Br2D Br2C K4 77.4(6) . 4_655
Br2D Br2C K7 75.0(8) . .
Br2E Br2C K4 76.3(5) . 4_655
Br2E Br2C K4 76.3(5) . .
Br2E Br2C K7 77.1(7) . .
Br2F Br2C Br2B 178(3) . .
Br2F Br2C K4 76.0(14) . .
Br2F Br2C K4 76.0(14) . 4_655
Br2F Br2C K7 78(3) . .
K4 Br2C K4 115.4(7) . 4_655
K4 Br2C K7 114.5(4) 4_655 .
K4 Br2C K7 114.5(4) . .
Br2C Br2D K4 72.2(5) . .
Br2C Br2D K4 72.2(5) . 4_655
Br2C Br2D K7 74.6(8) . .
Br2E Br2D Br2C 174.0(16) . .
Br2E Br2D K4 104.7(7) . .
Br2E Br2D K4 104.7(7) . 4_655
Br2E Br2D K7 111.4(12) . .
Br2F Br2D Br2E 172(3) . .
Br2F Br2D K4 71.2(9) . 4_655
Br2F Br2D K4 71.2(9) . .
Br2F Br2D K7 76.8(18) . .
K4 Br2D K4 111.2(4) . 4_655
K7 Br2D K4 112.2(3) . 4_655
K7 Br2D K4 112.2(3) . .
Br2A Br2E Br2C 179.9(10) 1_554 .
Br2A Br2E Br2F 179.9(12) 1_554 .
Br2A Br2E K3 52.4(6) 1_554 1_554
Br2A Br2E K4 121.6(4) 1_554 .
Br2A Br2E K4 121.6(4) 1_554 4_655
Br2A Br2E K6 52.0(3) 1_554 4_654
Br2A Br2E K6 52.0(3) 1_554 1_554
Br2A Br2E K7 121.6(8) 1_554 .
Br2C Br2E K3 127.7(7) . 1_554
Br2C Br2E K4 58.4(3) . 4_655
Br2C Br2E K4 58.4(3) . .
Br2C Br2E K6 127.9(4) . 1_554
Br2C Br2E K6 127.9(4) . 4_654
Br2C Br2E K7 58.3(6) . .
Br2D Br2E Br2A 176.1(16) . 1_554
Br2D Br2E K3 131.5(13) . 1_554
Br2D Br2E K4 60.4(6) . .
Br2D Br2E K4 60.4(6) . 4_655
Br2D Br2E K6 125.9(7) . 4_654
Br2D Br2E K6 125.9(7) . 1_554
Br2D Br2E K7 54.4(11) . .
Br2F Br2E K3 127.5(10) . 1_554
Br2F Br2E K4 58.3(5) . .
Br2F Br2E K4 58.3(5) . 4_655
Br2F Br2E K6 128.1(5) . 1_554
Br2F Br2E K6 128.1(5) . 4_654
Br2F Br2E K7 58.5(9) . .
K3 Br2E K6 86.5(4) 1_554 1_554
K3 Br2E K6 86.5(4) 1_554 4_654
K3 Br2E K7 174.0(5) 1_554 .
K4 Br2E K3 89.3(3) 4_655 1_554
K4 Br2E K3 89.3(3) . 1_554
K4 Br2E K4 95.7(4) . 4_655
K4 Br2E K6 173.6(5) 4_655 1_554
K4 Br2E K6 89.12(13) . 1_554
K4 Br2E K6 173.6(5) . 4_654
K4 Br2E K6 89.12(13) 4_655 4_654
K4 Br2E K7 94.7(4) . .
K4 Br2E K7 94.7(4) 4_655 .
K6 Br2E K6 85.8(4) 4_654 1_554
K7 Br2E K6 89.1(3) . 1_554
K7 Br2E K6 89.1(3) . 4_654
Br2B Br2F K4 91.5(7) . 4_655
Br2B Br2F K4 91.5(7) . .
Br2B Br2F K7 87.4(10) . .
Br2C Br2F Br2D 175(4) . .
Br2C Br2F Br2E 179(3) . .
Br2C Br2F K4 90.7(15) . 4_655
Br2C Br2F K4 90.7(15) . .
Br2C Br2F K7 89(3) . .
Br2D Br2F Br2B 173(3) . .
Br2D Br2F K4 91.8(11) . 4_655
Br2D Br2F K4 91.8(11) . .
Br2D Br2F K7 85.9(19) . .
Br2E Br2F Br2B 177.5(15) . .
Br2E Br2F K4 89.7(7) . .
Br2E Br2F K4 89.7(7) . 4_655
Br2E Br2F K7 90.1(10) . .
K4 Br2F K4 121.2(8) . 4_655
K4 Br2F K7 119.4(4) 4_655 .
K4 Br2F K7 119.4(4) . .
F4D K1 F4D 90.0(5) 3_564 .
F4D K1 F10D 123.9(6) 3_564 4_655
F4D K1 F10D 145.5(6) . 4_655
F4D K1 F13D 144.5(5) . 4_655
F4D K1 F13D 76.3(5) 3_564 4_655
F4D K1 O10D 123.9(6) 3_564 4_655
F4D K1 O10D 145.5(6) . 4_655
F4D K1 O13D 76.3(5) 3_564 4_655
F4D K1 O13D 144.5(5) . 4_655
F5D K1 F4D 77.4(6) 2_664 3_564
F5D K1 F4D 134.1(6) 2_664 .
F5D K1 F10D 67.3(5) 2_664 4_655
F5D K1 F13D 77.3(5) 2_664 2_665
F5D K1 F13D 75.2(5) 2_664 4_655
F5D K1 O4D 77.4(6) 2_664 3_564
F5D K1 O10D 67.3(5) 2_664 4_655
F5D K1 O13D 75.2(5) 2_664 4_655
F5D K1 O13D 77.3(5) 2_664 2_665
F13D K1 F4D 78.3(5) 2_665 .
F13D K1 F4D 130.5(5) 2_665 3_564
F13D K1 F10D 82.9(4) 2_665 4_655
F13D K1 F10D 53.8(4) 4_655 4_655
F13D K1 F13D 135.0(5) 2_665 4_655
F13D K1 O4D 130.5(5) 2_665 3_564
F13D K1 O10D 82.9(4) 2_665 4_655
F13D K1 O10D 53.8(4) 4_655 4_655
F13D K1 O13D 135.0(5) 2_665 4_655
O4D K1 F4D 0.0(11) 3_564 3_564
O4D K1 F4D 90.0(5) 3_564 .
O4D K1 F10D 123.9(6) 3_564 4_655
O4D K1 F13D 76.3(5) 3_564 4_655
O4D K1 O10D 123.9(6) 3_564 4_655
O4D K1 O13D 76.3(5) 3_564 4_655
O5D K1 F4D 77.4(6) 2_664 3_564
O5D K1 F4D 134.1(6) 2_664 .
O5D K1 F5D 0.0(8) 2_664 2_664
O5D K1 F10D 67.3(5) 2_664 4_655
O5D K1 F13D 75.2(5) 2_664 4_655
O5D K1 F13D 77.3(5) 2_664 2_665
O5D K1 O4D 77.4(6) 2_664 3_564
O5D K1 O10D 67.3(5) 2_664 4_655
O5D K1 O13D 75.2(5) 2_664 4_655
O5D K1 O13D 77.3(5) 2_664 2_665
O10D K1 F10D 0.0(5) 4_655 4_655
O13D K1 F4D 130.5(5) 2_665 3_564
O13D K1 F4D 78.3(5) 2_665 .
O13D K1 F10D 82.9(4) 2_665 4_655
O13D K1 F10D 53.8(4) 4_655 4_655
O13D K1 F13D 0.0(5) 2_665 2_665
O13D K1 F13D 0.0(5) 4_655 4_655
O13D K1 F13D 135.0(5) 2_665 4_655
O13D K1 O4D 130.5(5) 2_665 3_564
O13D K1 O10D 82.9(4) 2_665 4_655
O13D K1 O10D 53.8(4) 4_655 4_655
O13D K1 O13D 135.0(5) 2_665 4_655
Br1B K2 F8D 143.3(5) 5_556 .
F10D K2 Br1B 82.8(4) 3_565 5_556
F10D K2 Br1B 122.8(6) . 5_556
F10D K2 F8D 107.1(4) 3_565 .
F10D K2 F8D 93.0(4) . .
F10D K2 F10D 90.1(3) 3_565 .
F10D K2 F11D 143.6(4) 3_565 .
F10D K2 F24D 120.1(5) 3_565 7
F10D K2 O3 60.9(5) 3_565 1_556
F10D K2 O24D 120.1(5) 3_565 7
F11D K2 Br1B 122.8(6) . 5_556
F11D K2 F8D 69.2(4) . .
F11D K2 F10D 55.0(4) . .
F11D K2 O3 140.4(6) . 1_556
F24D K2 Br1B 81.4(5) 7 5_556
F24D K2 F8D 62.9(4) 7 .
F24D K2 F10D 144.9(4) 7 .
F24D K2 F11D 91.3(4) 7 .
F24D K2 O3 59.8(5) 7 1_556
O3 K2 Br1B 81.8(7) 1_556 5_556
O3 K2 F8D 73.3(6) 1_556 .
O3 K2 F10D 140.8(5) 1_556 .
O10D K2 Br1B 82.8(4) 3_565 5_556
O10D K2 F8D 107.1(4) 3_565 .
O10D K2 F10D 0.0(5) 3_565 3_565
O10D K2 F10D 90.1(3) 3_565 .
O10D K2 F11D 143.6(4) 3_565 .
O10D K2 F24D 120.1(5) 3_565 7
O10D K2 O3 60.9(5) 3_565 1_556
O10D K2 O24D 120.1(5) 3_565 7
O24D K2 Br1B 81.4(5) 7 5_556
O24D K2 F8D 62.9(4) 7 .
O24D K2 F10D 144.9(4) 7 .
O24D K2 F11D 91.3(4) 7 .
O24D K2 F24D 0.0(8) 7 7
O24D K2 O3 59.8(5) 7 1_556
F1D K3 F2D 149.6(6) 2_664 3_565
F1D K3 F2D 149.6(6) 2_664 2_665
F1D K3 F4D 93.6(8) 2_664 4_655
F1D K3 O2D 149.6(6) 2_664 3_565
F1D K3 O2D 149.6(6) 2_664 2_665
F1D K3 O4D 93.6(8) 2_664 4_655
F2D K3 F2D 49.8(8) 3_565 2_665
F2D K3 F4D 60.1(6) 3_565 4_655
F2D K3 F4D 83.8(6) 2_665 4_655
F2D K3 O2D 49.8(8) 3_565 2_665
F2D K3 O4D 60.1(6) 3_565 4_655
F2D K3 O4D 83.8(6) 2_665 4_655
F6D K3 F1D 71.2(5) 4_655 2_664
F6D K3 F1D 71.2(5) . 2_664
F6D K3 F2D 83.6(6) . 3_565
F6D K3 F2D 133.3(7) 4_655 3_565
F6D K3 F2D 83.6(6) 4_655 2_665
F6D K3 F2D 133.3(7) . 2_665
F6D K3 F4D 119.3(6) 4_655 4_655
F6D K3 F4D 67.2(5) . 4_655
F6D K3 F6D 142.3(10) 4_655 .
F6D K3 O1D 71.2(5) 4_655 2_664
F6D K3 O1D 71.2(5) . 2_664
F6D K3 O2D 133.3(7) . 2_665
F6D K3 O2D 83.6(6) . 3_565
F6D K3 O2D 133.3(7) 4_655 3_565
F6D K3 O2D 83.6(6) 4_655 2_665
F6D K3 O4D 67.2(5) . 4_655
F6D K3 O4D 119.3(6) 4_655 4_655
O1D K3 F1D 0.00(3) 2_664 2_664
O1D K3 F2D 149.6(6) 2_664 3_565
O1D K3 F2D 149.6(6) 2_664 2_665
O1D K3 F4D 93.6(8) 2_664 4_655
O1D K3 O2D 149.6(6) 2_664 3_565
O1D K3 O2D 149.6(6) 2_664 2_665
O1D K3 O4D 93.6(8) 2_664 4_655
O2D K3 F2D 49.8(8) 3_565 2_665
O2D K3 F2D 0.0(6) 2_665 2_665
O2D K3 F2D 0.0(9) 3_565 3_565
O2D K3 F4D 83.8(6) 2_665 4_655
O2D K3 F4D 60.1(6) 3_565 4_655
O2D K3 O2D 49.8(8) 3_565 2_665
O2D K3 O4D 83.8(6) 2_665 4_655
O2D K3 O4D 60.1(6) 3_565 4_655
O4D K3 F4D 0.0(10) 4_655 4_655
O6D K3 F1D 71.2(5) 4_655 2_664
O6D K3 F2D 83.6(6) 4_655 2_665
O6D K3 F2D 133.3(7) 4_655 3_565
O6D K3 F4D 119.3(6) 4_655 4_655
O6D K3 F6D 0.0(7) 4_655 4_655
O6D K3 F6D 142.3(10) 4_655 .
O6D K3 O1D 71.2(5) 4_655 2_664
O6D K3 O2D 133.3(7) 4_655 3_565
O6D K3 O2D 83.6(6) 4_655 2_665
O6D K3 O4D 119.3(6) 4_655 4_655
F7D K4 F6D 53.4(5) . .
F7D K4 F9 50.5(4) . .
F7D K4 F12D 78.7(5) . .
F7D K4 F13D 103.0(4) . .
F9 K4 F6D 51.0(4) . .
F12D K4 F6D 102.3(4) . .
F12D K4 F9 51.3(4) . .
F12D K4 F13D 54.9(3) . .
F13D K4 F6D 78.8(4) . .
F13D K4 F9 52.5(4) . .
F25D K4 F6D 101.2(6) . .
F25D K4 F7D 48.1(5) . .
F25D K4 F9 83.3(5) . .
F25D K4 F12D 70.4(5) . .
F25D K4 F13D 123.3(5) . .
F25D K4 O2 105.5(6) . 1_554
O2 K4 F6D 149.8(6) 1_554 .
O2 K4 F7D 147.9(7) 1_554 .
O2 K4 F9 118.4(7) 1_554 .
O2 K4 F12D 74.1(7) 1_554 .
O2 K4 F13D 74.9(6) 1_554 .
F11D K5 F17D 143.8(5) . 6_655
F11D K5 O17D 143.8(5) . 6_655
F12D K5 F11D 55.9(4) . .
F12D K5 F17D 145.0(4) . 6_655
F12D K5 O17D 145.0(4) . 6_655
F14D K5 F11D 126.3(5) . .
F14D K5 F12D 76.4(5) . .
F14D K5 F17D 89.5(5) . 6_655
F14D K5 O17D 89.5(5) . 6_655
F21D K5 F11D 68.2(5) 7_554 .
F21D K5 F12D 75.3(5) 7_554 .
F21D K5 F14D 77.8(6) 7_554 .
F21D K5 F17D 133.4(5) 7_554 6_655
F21D K5 F23D 77.2(5) 7_554 6_655
F21D K5 O17D 133.4(5) 7_554 6_655
F21D K5 O23D 77.2(5) 7_554 6_655
F23D K5 F11D 82.2(4) 6_655 .
F23D K5 F12D 136.0(4) 6_655 .
F23D K5 F14D 129.6(5) 6_655 .
F23D K5 F17D 77.2(4) 6_655 6_655
F23D K5 O17D 77.2(4) 6_655 6_655
O17D K5 F17D 0.0(7) 6_655 6_655
O21D K5 F11D 68.2(5) 7_554 .
O21D K5 F12D 75.3(5) 7_554 .
O21D K5 F14D 77.8(6) 7_554 .
O21D K5 F17D 133.4(5) 7_554 6_655
O21D K5 F21D 0.0(7) 7_554 7_554
O21D K5 F23D 77.2(5) 7_554 6_655
O21D K5 O17D 133.4(5) 7_554 6_655
O21D K5 O23D 77.2(5) 7_554 6_655
O23D K5 F11D 82.2(4) 6_655 .
O23D K5 F12D 136.0(4) 6_655 .
O23D K5 F14D 129.6(5) 6_655 .
O23D K5 F17D 77.2(4) 6_655 6_655
O23D K5 F23D 0.0(7) 6_655 6_655
O23D K5 O17D 77.2(4) 6_655 6_655
F7D K6 F14D 120.8(6) . 6_655
F7D K6 F15D 87.0(6) . 1_556
F7D K6 F17D 70.3(6) . 6_655
F7D K6 F19D 69.4(6) . .
F7D K6 O14D 120.8(6) . 6_655
F7D K6 O15D 87.0(6) . 1_556
F7D K6 O17D 70.3(6) . 6_655
F14D K6 F17D 54.6(4) 6_655 6_655
F14D K6 O17D 54.6(4) 6_655 6_655
F15D K6 F14D 83.4(6) 1_556 6_655
F15D K6 F17D 59.7(6) 1_556 6_655
F15D K6 O14D 83.4(6) 1_556 6_655
F15D K6 O17D 59.7(6) 1_556 6_655
F19D K6 F14D 95.6(6) . 6_655
F19D K6 F15D 152.0(7) . 1_556
F19D K6 F17D 97.0(6) . 6_655
F19D K6 O14D 95.6(6) . 6_655
F19D K6 O15D 152.0(7) . 1_556
F19D K6 O17D 97.0(6) . 6_655
F20D K6 F7D 141.1(6) . .
F20D K6 F14D 67.7(5) . 6_655
F20D K6 F15D 131.5(6) . 1_556
F20D K6 F17D 120.0(5) . 6_655
F20D K6 F19D 72.1(6) . .
F20D K6 O14D 67.7(5) . 6_655
F20D K6 O15D 131.5(6) . 1_556
F20D K6 O17D 120.0(5) . 6_655
O14D K6 F14D 0.0(9) 6_655 6_655
O14D K6 F17D 54.6(4) 6_655 6_655
O14D K6 O17D 54.6(4) 6_655 6_655
O15D K6 F14D 83.4(6) 1_556 6_655
O15D K6 F15D 0.0(4) 1_556 1_556
O15D K6 F17D 59.7(6) 1_556 6_655
O15D K6 O14D 83.4(6) 1_556 6_655
O15D K6 O17D 59.7(6) 1_556 6_655
O17D K6 F17D 0.0(6) 6_655 6_655
F20D K7 F16D 151.0(5) 4_655 .
F20D K7 F16D 97.6(5) . .
F20D K7 F20D 53.4(6) 4_655 .
F22 K7 F16D 112.2(4) . .
F22 K7 F20D 52.0(4) . 4_655
F22 K7 F20D 52.0(4) . .
F22 K7 O20D 52.0(4) . 4_655
F23D K7 F16D 110.4(5) 4_655 .
F23D K7 F16D 66.3(4) . .
F23D K7 F20D 103.0(4) . 4_655
F23D K7 F20D 79.4(4) 4_655 4_655
F23D K7 F20D 79.4(4) . .
F23D K7 F20D 103.0(4) 4_655 .
F23D K7 F22 51.0(4) . .
F23D K7 F22 51.0(4) 4_655 .
F23D K7 F23D 54.1(4) . 4_655
F23D K7 O20D 103.0(4) . 4_655
F23D K7 O20D 79.4(4) 4_655 4_655
F23D K7 O23D 54.1(4) . 4_655
O5 K7 F16D 57.2(4) 1_554 .
O5 K7 F20D 148.2(5) 1_554 .
O5 K7 F20D 148.2(5) 1_554 4_655
O5 K7 F22 115.7(9) 1_554 .
O5 K7 F23D 72.9(7) 1_554 4_655
O5 K7 F23D 72.9(7) 1_554 .
O5 K7 O20D 148.2(5) 1_554 4_655
O5 K7 O23D 72.9(7) 1_554 4_655
O20D K7 F16D 151.0(5) 4_655 .
O20D K7 F20D 53.4(6) 4_655 .
O20D K7 F20D 0.0(8) 4_655 4_655
O23D K7 F16D 110.4(5) 4_655 .
O23D K7 F20D 79.4(4) 4_655 4_655
O23D K7 F20D 103.0(4) 4_655 .
O23D K7 F22 51.0(4) 4_655 .
O23D K7 F23D 0.0(4) 4_655 4_655
O23D K7 O20D 79.4(4) 4_655 4_655
F8D K8 F12D 76.7(4) 6_654 6_655
F8D K8 F14D 133.5(5) 6_654 6_655
F8D K8 F17D 78.3(5) 6_654 .
F8D K8 F20D 157.3(5) 6_654 .
F8D K8 F23D 74.9(5) 6_654 .
F8D K8 O12D 76.7(4) 6_654 6_655
F8D K8 O14D 133.5(5) 6_654 6_655
F12D K8 F14D 78.0(5) 6_655 6_655
F12D K8 F17D 129.6(5) 6_655 .
F12D K8 F20D 122.5(5) 6_655 .
F12D K8 F23D 134.9(4) 6_655 .
F12D K8 O14D 78.0(5) 6_655 6_655
F14D K8 F20D 67.0(5) 6_655 .
F14D K8 F23D 145.3(5) 6_655 .
F17D K8 F14D 89.0(5) . 6_655
F17D K8 F20D 94.8(5) . .
F17D K8 F23D 77.1(5) . .
F17D K8 O14D 89.0(5) . 6_655
F20D K8 F23D 82.5(4) . .
O8D K8 F8D 0.0(7) 6_654 6_654
O8D K8 F12D 76.7(4) 6_654 6_655
O8D K8 F14D 133.5(5) 6_654 6_655
O8D K8 F17D 78.3(5) 6_654 .
O8D K8 F20D 157.3(5) 6_654 .
O8D K8 F23D 74.9(5) 6_654 .
O8D K8 O12D 76.7(4) 6_654 6_655
O8D K8 O14D 133.5(5) 6_654 6_655
O12D K8 F12D 0.0(5) 6_655 6_655
O12D K8 F14D 78.0(5) 6_655 6_655
O12D K8 F17D 129.6(5) 6_655 .
O12D K8 F20D 122.5(5) 6_655 .
O12D K8 F23D 134.9(4) 6_655 .
O12D K8 O14D 78.0(5) 6_655 6_655
O14D K8 F14D 0.0(9) 6_655 6_655
O14D K8 F20D 67.0(5) 6_655 .
O14D K8 F23D 145.3(5) 6_655 .
Br1B K9 F21D 144.3(5) . 4_654
Br1B K9 O21D 144.3(5) . 4_654
F11D K9 Br1B 82.4(4) 6_654 .
F11D K9 Br1B 82.4(4) 7_454 .
F11D K9 F11D 120.4(6) 6_654 7_454
F11D K9 F21D 62.6(4) 6_654 4_654
F11D K9 F21D 108.1(5) 7_454 4_654
F11D K9 F24D 90.9(4) 7_454 1_554
F11D K9 F24D 144.0(4) 6_654 1_554
F11D K9 F24D 90.9(4) 6_654 4_654
F11D K9 F24D 144.0(4) 7_454 4_654
F11D K9 O6 60.4(3) 7_454 .
F11D K9 O6 60.4(3) 6_654 .
F11D K9 O11D 120.4(6) 6_654 7_454
F11D K9 O21D 62.6(4) 6_654 4_654
F11D K9 O21D 108.1(5) 7_454 4_654
F11D K9 O24D 144.0(4) 6_654 1_554
F11D K9 O24D 144.0(4) 7_454 4_654
F11D K9 O24D 90.9(4) 6_654 4_654
F11D K9 O24D 90.9(4) 7_454 1_554
F24D K9 Br1B 122.0(6) 4_654 .
F24D K9 Br1B 122.0(6) 1_554 .
F24D K9 F21D 92.5(5) 1_554 4_654
F24D K9 F21D 68.7(5) 4_654 4_654
F24D K9 F24D 54.4(5) 1_554 4_654
F24D K9 O6 142.3(6) 4_654 .
F24D K9 O6 142.3(6) 1_554 .
F24D K9 O21D 92.5(5) 1_554 4_654
F24D K9 O21D 68.7(5) 4_654 4_654
F24D K9 O24D 54.4(5) 1_554 4_654
O6 K9 Br1B 80.7(9) . .
O6 K9 F21D 76.0(7) . 4_654
O6 K9 O21D 76.0(7) . 4_654
O11D K9 Br1B 82.4(4) 6_654 .
O11D K9 Br1B 82.4(4) 7_454 .
O11D K9 F11D 120.4(6) 6_654 7_454
O11D K9 F11D 0.0(6) 6_654 6_654
O11D K9 F11D 0.0(2) 7_454 7_454
O11D K9 F21D 108.1(5) 7_454 4_654
O11D K9 F21D 62.6(4) 6_654 4_654
O11D K9 F24D 90.9(4) 6_654 4_654
O11D K9 F24D 90.9(4) 7_454 1_554
O11D K9 F24D 144.0(4) 6_654 1_554
O11D K9 F24D 144.0(4) 7_454 4_654
O11D K9 O6 60.4(3) 7_454 .
O11D K9 O6 60.4(3) 6_654 .
O11D K9 O11D 120.4(6) 6_654 7_454
O11D K9 O21D 108.1(5) 7_454 4_654
O11D K9 O21D 62.6(4) 6_654 4_654
O11D K9 O24D 90.9(4) 7_454 1_554
O11D K9 O24D 144.0(4) 6_654 1_554
O11D K9 O24D 90.9(4) 6_654 4_654
O11D K9 O24D 144.0(4) 7_454 4_654
O21D K9 F21D 0.0(8) 4_654 4_654
O24D K9 Br1B 122.0(6) 1_554 .
O24D K9 Br1B 122.0(6) 4_654 .
O24D K9 F21D 68.7(5) 4_654 4_654
O24D K9 F21D 92.5(5) 1_554 4_654
O24D K9 F24D 0.0(7) 4_654 4_654
O24D K9 F24D 0.0(7) 1_554 1_554
O24D K9 F24D 54.4(5) 1_554 4_654
O24D K9 O6 142.3(6) 4_654 .
O24D K9 O6 142.3(6) 1_554 .
O24D K9 O21D 68.7(5) 4_654 4_654
O24D K9 O21D 92.5(5) 1_554 4_654
O24D K9 O24D 54.4(5) 1_554 4_654
Mo1 F1D K3 127.4(14) . 2_665
Mo1 F1D K4 104.8(8) . 2_665
Mo1 F1D K4 104.8(8) . 3_565
K3 F1D K4 100.7(7) 2_665 2_665
K3 F1D K4 100.7(7) 2_665 3_565
K4 F1D K4 120.1(9) 3_565 2_665
Mo1 F2D K1 104.8(8) . 4_655
Mo1 F2D K3 114.9(8) . 2_664
Mo1 F2D K4 101.6(9) . 3_565
K1 F2D K4 102.0(6) 4_655 3_565
K3 F2D K1 111.5(8) 2_664 4_655
K3 F2D K4 120.2(7) 2_664 3_565
Mo1 F3D Mo1 162.2(11) 2_664 .
Mo1 F3D K1 86.5(5) . .
Mo1 F3D K1 93.0(5) 2_664 4_655
Mo1 F3D K1 86.5(5) . 4_655
Mo1 F3D K1 93.0(5) 2_664 .
Mo1 F3D K3 91.7(9) . .
Mo1 F3D K3 106.2(9) 2_664 .
K1 F3D K1 172.7(10) . 4_655
K3 F3D K1 91.2(4) . 4_655
K3 F3D K1 91.2(4) . .
Mo1 F4D K1 115.2(11) . .
Mo1 F4D K1 123.6(10) . 3_565
Mo1 F4D K3 104.0(7) . .
K1 F4D K1 90.3(5) 3_565 .
K1 F4D K3 104.0(7) . .
K1 F4D K3 117.9(8) 3_565 .
Mo2 F5D K1 105.0(7) . 4_655
Mo2 F5D K1 133.6(9) . 2_665
Mo2 F5D K2 105.5(6) . .
K1 F5D K1 89.1(4) 2_665 4_655
K1 F5D K2 104.0(6) 4_655 .
K1 F5D K2 113.6(5) 2_665 .
Mo2 F6D K1 105.4(7) . 4_655
Mo2 F6D K3 124.6(9) . .
Mo2 F6D K4 103.4(6) . .
K1 F6D K4 96.1(6) 4_655 .
K3 F6D K1 110.2(6) . 4_655
K3 F6D K4 113.2(6) . .
Mo2 F7D K4 105.8(7) . .
Mo2 F7D K5 102.3(7) . .
Mo2 F7D K6 120.1(9) . .
K4 F7D K5 99.4(6) . .
K6 F7D K4 116.8(6) . .
K6 F7D K5 109.4(6) . .
Mo2 F8D K2 105.5(6) . .
Mo2 F8D K5 104.6(6) . .
Mo2 F8D K8 133.2(8) . 6_655
K5 F8D K2 104.0(5) . .
K8 F8D K2 113.9(5) 6_655 .
K8 F8D K5 89.7(4) 6_655 .
Mo2 F9 K1 88.6(4) . 4_655
Mo2 F9 K4 97.3(5) . .
Mo2 F9 K5 92.0(5) . .
Mo3 F9 Mo2 167.3(9) . .
Mo3 F9 K1 88.2(4) . 4_655
Mo3 F9 K4 95.0(6) . .
Mo3 F9 K5 90.9(5) . .
K4 F9 K1 89.3(4) . 4_655
K4 F9 K5 91.9(4) . .
K5 F9 K1 178.6(6) . 4_655
Mo3 F10D K1 104.6(5) . 4_655
Mo3 F10D K2 110.5(7) . 3_564
Mo3 F10D K2 103.7(5) . .
K1 F10D K2 108.3(6) 4_655 .
K2 F10D K1 115.5(4) 3_564 4_655
K2 F10D K2 113.3(4) 3_564 .
Mo3 F11D K2 105.5(5) . .
Mo3 F11D K5 103.3(5) . .
Mo3 F11D K9 108.6(7) . 6_655
K5 F11D K2 110.3(5) . .
K5 F11D K9 114.5(4) . 6_655
K9 F11D K2 113.7(4) 6_655 .
Mo3 F12D K4 101.7(5) . .
Mo3 F12D K5 102.5(5) . .
Mo3 F12D K8 136.5(7) . 6_654
K5 F12D K4 98.4(5) . .
K8 F12D K4 118.0(5) 6_654 .
K8 F12D K5 89.4(3) 6_654 .
Mo3 F13D K1 103.5(5) . 4_655
Mo3 F13D K1 137.2(7) . 2_664
Mo3 F13D K4 101.3(5) . .
K1 F13D K1 89.7(3) 2_664 4_655
K1 F13D K4 98.1(5) 4_655 .
K1 F13D K4 117.1(4) 2_664 .
Mo4 F14D K5 124.4(9) . .
Mo4 F14D K6 103.8(6) . 6_654
Mo4 F14D K8 115.1(10) . 6_654
K5 F14D K6 119.1(7) . 6_654
K5 F14D K8 89.6(4) . 6_654
K8 F14D K6 102.4(6) 6_654 6_654
Mo4 F15D K4 101.3(8) . .
Mo4 F15D K6 116.4(8) . 1_554
Mo4 F15D K8 102.6(9) . 6_654
K6 F15D K4 122.1(8) 1_554 .
K6 F15D K8 110.6(7) 1_554 6_654
K8 F15D K4 101.2(5) 6_654 .
Mo4 F16D K5 104.8(8) . 6_654
Mo4 F16D K6 113.2(7) . 1_554
Mo4 F16D K7 101.6(8) . .
K5 F16D K6 110.4(6) 6_654 1_554
K5 F16D K7 103.3(5) 6_654 .
K6 F16D K7 121.8(7) 1_554 .
Mo4 F17D K5 113.9(9) . 6_654
Mo4 F17D K6 103.6(6) . 6_654
Mo4 F17D K8 125.8(8) . .
K5 F17D K6 101.1(6) 6_654 6_654
K8 F17D K5 89.7(4) . 6_654
K8 F17D K6 119.4(7) . 6_654
Mo4 F18D Mo4 162.6(9) 6_655 .
Mo4 F18D K6 102.1(7) . .
Mo4 F18D K6 93.8(8) 6_655 .
Mo4 F18D K8 94.7(6) . .
Mo4 F18D K8 91.4(7) 6_655 .
K6 F18D K8 93.1(5) . .
Mo4 F19D K4 102.9(7) . .
Mo4 F19D K6 127.4(9) . .
Mo4 F19D K7 104.7(7) . .
K6 F19D K4 101.6(6) . .
K6 F19D K7 101.7(6) . .
K7 F19D K4 120.4(6) . .
F25D F19D Mo4 71.6(10) . .
F25D F19D K4 51.5(9) . .
F25D F19D K6 89.3(12) . .
F25D F19D K7 168.0(14) . .
Mo5 F20D K6 125.9(8) . .
Mo5 F20D K7 102.8(6) . .
Mo5 F20D K8 105.2(6) . .
K6 F20D K7 112.4(6) . .
K6 F20D K8 110.0(5) . .
K8 F20D K7 96.3(5) . .
Mo5 F21D K5 132.8(9) . 7_455
Mo5 F21D K8 104.8(8) . 4_655
Mo5 F21D K9 105.3(6) . 1_556
K5 F21D K8 89.8(5) 7_455 4_655
K5 F21D K9 113.5(6) 7_455 1_556
K8 F21D K9 105.6(6) 4_655 1_556
Mo5 F22 K7 95.5(7) . .
Mo5 F22 K8 89.1(4) . 4_655
Mo5 F22 K8 89.1(4) . .
Mo6 F22 Mo5 167.6(12) . .
Mo6 F22 K7 96.9(8) . .
Mo6 F22 K8 90.8(4) . .
Mo6 F22 K8 90.8(4) . 4_655
K7 F22 K8 90.4(4) . 4_655
K7 F22 K8 90.4(4) . .
K8 F22 K8 178.2(8) . 4_655
Mo6 F23D K5 136.5(6) . 6_654
Mo6 F23D K7 101.5(5) . .
Mo6 F23D K8 103.4(5) . .
K5 F23D K7 118.2(4) 6_654 .
K5 F23D K8 89.5(3) 6_654 .
K8 F23D K7 97.0(4) . .
Mo6 F24D K2 107.6(8) . 7_454
Mo6 F24D K8 103.2(5) . 4_655
Mo6 F24D K9 106.3(6) . 1_556
K2 F24D K9 114.7(4) 7_454 1_556
K8 F24D K2 114.2(5) 4_655 7_454
K8 F24D K9 109.8(6) 4_655 1_556
Mo4 F25D K4 125.5(10) . .
Mo4 F25D K5 112.7(8) . .
Mo4 F25D K6 106.2(7) . .
K4 F25D K5 104.0(6) . .
K4 F25D K6 108.8(6) . .
K5 F25D K6 95.5(6) . .
F19D F25D Mo4 61.9(9) . .
F19D F25D K4 101.3(12) . .
F19D F25D K5 150.6(14) . .
F19D F25D K6 61.8(10) . .
Mo2 O2 K4 155.6(16) . 1_556
Mo3 O3 K2 94.9(10) . 3_564
Mo3 O3 K2 158.7(14) . 1_554
Mo3 O3 K9 94.2(9) . 6_655
K2 O3 K2 99.6(5) 1_554 3_564
K2 O3 K9 94.3(7) 3_564 6_655
K2 O3 K9 100.2(5) 1_554 6_655
Mo5 O5 K7 157(2) . 1_556
Mo6 O6 K2 98.1(11) . 6_654
Mo6 O6 K2 98.1(11) . 7_454
Mo6 O6 K9 152.2(19) . .
K2 O6 K2 97.7(10) 7_454 6_654
K9 O6 K2 100.1(6) . 6_654
K9 O6 K2 100.1(6) . 7_454

loop_
_geom_bond_atom_site_label_1
_geom_bond_atom_site_label_2
_geom_bond_distance
_geom_bond_site_symmetry_2
Mo1 F1D 1.78(3) .
Mo1 F2D 1.95(2) .
Mo1 F2D 1.95(2) 4_655
Mo1 F3D 2.23(3) 2_665
Mo1 F4D 1.870(19) 4_655
Mo1 F4D 1.870(19) .
Mo1 O2D 1.95(2) 4_655
Mo1 O3D 2.23(3) 2_665
Mo1 O4D 1.870(19) 4_655
Mo2 F5D 1.850(14) .
Mo2 F6D 1.883(16) .
Mo2 F7D 1.984(16) .
Mo2 F8D 1.869(15) .
Mo2 F9 2.147(14) .
Mo2 O2 1.76(2) .
Mo3 F9 2.105(14) .
Mo3 F10D 1.855(13) .
Mo3 F11D 1.886(12) .
Mo3 F12D 1.920(11) .
Mo3 F13D 1.915(11) .
Mo3 O3 1.663(19) .
Mo4 F14D 1.859(18) .
Mo4 F15D 1.96(2) .
Mo4 F16D 1.969(19) .
Mo4 F17D 1.860(16) .
Mo4 F19D 1.835(18) .
Mo4 F25D 1.973(17) .
Mo5 F20D 1.903(15) 4_655
Mo5 F20D 1.903(15) .
Mo5 F21D 1.886(15) .
Mo5 F21D 1.886(15) 4_655
Mo5 F22 2.21(2) .
Mo5 O5 1.74(3) .
Mo5 O20D 1.903(15) 4_655
Mo5 O21D 1.886(15) 4_655
Mo6 F22 2.06(2) .
Mo6 F23D 1.904(11) .
Mo6 F23D 1.904(11) 4_655
Mo6 F24D 1.887(13) 4_655
Mo6 F24D 1.887(13) .
Mo6 O6 1.65(3) .
Mo6 O23D 1.904(11) 4_655
Mo6 O24D 1.887(13) 4_655
Br1A Br1B 0.84(2) .
Br1A K2 3.469(10) 7_454
Br1A K2 3.469(10) 6_654
Br1A K2 3.438(10) 8_644
Br1A K2 3.438(10) 5_444
Br1A K9 3.515(12) 2_655
Br1A K9 3.393(12) .
Br1B K2 3.042(14) 8_644
Br1B K2 3.042(14) 5_444
Br1B K9 3.049(19) .
Br2A Br2B 1.85(2) .
Br2A Br2E 1.85(2) 1_556
Br2A K3 3.023(17) .
Br2A K6 3.091(11) .
Br2A K6 3.091(11) 4_655
Br2B Br2C 1.32(3) .
Br2B Br2F 2.08(3) .
Br2B K3 3.343(16) .
Br2B K4 3.851(11) .
Br2B K4 3.851(11) 4_655
Br2B K6 3.295(10) .
Br2B K6 3.295(10) 4_655
Br2B K7 3.775(15) .
Br2C Br2D 1.74(3) .
Br2C Br2E 2.74(3) .
Br2C Br2F 0.76(3) .
Br2C K4 3.286(13) 4_655
Br2C K4 3.286(13) .
Br2C K7 3.32(2) .
Br2D Br2E 1.00(2) .
Br2D Br2F 0.99(3) .
Br2D K4 3.367(9) 4_655
Br2D K4 3.367(9) .
Br2D K7 3.326(15) .
Br2E Br2A 1.85(2) 1_554
Br2E Br2F 1.98(4) .
Br2E K3 3.77(2) 1_554
Br2E K4 3.748(12) 4_655
Br2E K4 3.748(12) .
Br2E K6 3.864(14) 1_554
Br2E K6 3.864(14) 4_654
Br2E K7 3.806(17) .
Br2F K4 3.188(14) 4_655
Br2F K4 3.188(14) .
Br2F K7 3.25(3) .
K1 F4D 2.73(2) 3_564
K1 F4D 2.76(2) .
K1 F5D 2.658(14) 2_664
K1 F10D 2.848(14) 4_655
K1 F13D 2.831(13) 4_655
K1 F13D 2.685(13) 2_665
K1 O4D 2.73(2) 3_564
K1 O5D 2.658(14) 2_664
K1 O10D 2.848(14) 4_655
K1 O13D 2.685(13) 2_665
K1 O13D 2.831(13) 4_655
K2 Br1B 3.042(14) 5_556
K2 F8D 3.058(18) .
K2 F10D 2.943(16) .
K2 F10D 2.825(15) 3_565
K2 F11D 2.869(14) .
K2 F24D 2.866(16) 7
K2 O3 2.93(2) 1_556
K2 O10D 2.825(15) 3_565
K2 O24D 2.866(16) 7
K3 F1D 2.85(4) 2_664
K3 F2D 2.92(3) 3_565
K3 F2D 2.92(3) 2_665
K3 F4D 2.93(2) 4_655
K3 F6D 2.618(16) 4_655
K3 F6D 2.618(16) .
K3 O1D 2.85(4) 2_664
K3 O2D 2.92(3) 2_665
K3 O2D 2.92(3) 3_565
K3 O4D 2.93(2) 4_655
K3 O6D 2.618(16) 4_655
K4 F6D 2.969(19) .
K4 F7D 2.82(2) .
K4 F9 2.955(18) .
K4 F12D 2.884(15) .
K4 F13D 2.898(15) .
K4 F25D 2.572(19) .
K4 O2 2.67(2) 1_554
K5 F11D 2.822(14) .
K5 F12D 2.818(13) .
K5 F14D 2.744(18) .
K5 F17D 2.83(2) 6_655
K5 F21D 2.640(16) 7_554
K5 F23D 2.707(12) 6_655
K5 O17D 2.83(2) 6_655
K5 O21D 2.640(16) 7_554
K5 O23D 2.707(12) 6_655
K6 F7D 2.618(17) .
K6 F14D 2.934(17) 6_655
K6 F15D 2.92(2) 1_556
K6 F17D 2.940(17) 6_655
K6 F19D 2.74(2) .
K6 F20D 2.589(15) .
K6 O14D 2.934(17) 6_655
K6 O15D 2.92(2) 1_556
K6 O17D 2.940(17) 6_655
K7 F16D 3.17(2) .
K7 F20D 2.942(18) 4_655
K7 F20D 2.942(18) .
K7 F22 2.94(2) .
K7 F23D 2.910(15) 4_655
K7 F23D 2.909(15) .
K7 O5 2.70(3) 1_554
K7 O20D 2.942(18) 4_655
K7 O23D 2.910(15) 4_655
K8 F8D 2.667(14) 6_654
K8 F12D 2.700(12) 6_655
K8 F14D 2.77(2) 6_655
K8 F17D 2.705(18) .
K8 F20D 2.832(16) .
K8 F23D 2.837(12) .
K8 O8D 2.667(14) 6_654
K8 O12D 2.700(12) 6_655
K8 O14D 2.77(2) 6_655
K9 F11D 2.841(14) 7_454
K9 F11D 2.841(14) 6_654
K9 F21D 3.05(2) 4_654
K9 F24D 2.894(16) 1_554
K9 F24D 2.894(16) 4_654
K9 O6 2.95(3) .
K9 O11D 2.841(14) 6_654
K9 O11D 2.841(14) 7_454
K9 O21D 3.05(2) 4_654
K9 O24D 2.894(16) 4_654
K9 O24D 2.894(16) 1_554
F1D K3 2.85(4) 2_665
F1D K4 3.206(16) 2_665
F1D K4 3.206(16) 3_565
F2D K1 2.954(19) 4_655
F2D K3 2.92(3) 2_664
F2D K4 3.17(2) 3_565
F3D Mo1 2.23(3) 2_664
F3D K1 3.301(5) 4_655
F4D K1 2.73(2) 3_565
F5D K1 2.884(18) 4_655
F5D K1 2.658(14) 2_665
F6D K1 2.848(17) 4_655
F8D K8 2.667(14) 6_655
F9 K1 3.197(14) 4_655
F10D K1 2.848(14) 4_655
F10D K2 2.825(15) 3_564
F11D K9 2.841(14) 6_655
F12D K8 2.700(12) 6_654
F13D K1 2.831(13) 4_655
F13D K1 2.685(13) 2_664
F14D K6 2.934(17) 6_654
F14D K8 2.77(2) 6_654
F15D K6 2.92(2) 1_554
F15D K8 3.01(2) 6_654
F16D K5 2.974(19) 6_654
F16D K6 2.99(2) 1_554
F17D K5 2.829(19) 6_654
F17D K6 2.940(17) 6_654
F18D Mo4 2.26(2) 6_655
F19D F25D 1.51(3) .
F21D K5 2.640(16) 7_455
F21D K8 2.86(2) 4_655
F21D K9 3.049(19) 1_556
F22 K8 3.127(4) 4_655
F23D K5 2.707(12) 6_654
F24D K2 2.866(16) 7_454
F24D K8 2.856(15) 4_655
F24D K9 2.894(16) 1_556
O2 K4 2.67(2) 1_556
O3 K2 3.37(2) 3_564
O3 K2 2.93(2) 1_554
O3 K9 3.39(2) 6_655
O5 K7 2.70(3) 1_556
O6 K2 3.29(2) 6_654
O6 K2 3.29(2) 7_454

loop_
_geom_torsion_atom_site_label_1
_geom_torsion_atom_site_label_2
_geom_torsion_atom_site_label_3
_geom_torsion_atom_site_label_4
_geom_torsion
_geom_torsion_site_symmetry_1
_geom_torsion_site_symmetry_4
Mo4 F19D F25D K4 124.4(9) . .
Mo4 F19D F25D K5 -87(2) . .
Mo4 F19D F25D K6 -130.1(8) . .
Br1A Br1B K9 F11D 61.1(3) . 6_654
Br1A Br1B K9 F11D -61.1(3) . 7_454
Br1A Br1B K9 F21D 49.5(9) . 4_654
Br1A Br1B K9 F24D -147.4(4) . 1_554
Br1A Br1B K9 F24D 147.4(4) . 4_654
Br1A Br1B K9 O6 0.000(2) . .
Br1A Br1B K9 O11D 61.1(3) . 6_654
Br1A Br1B K9 O11D -61.1(3) . 7_454
Br1A Br1B K9 O21D 49.5(9) . 4_654
Br1A Br1B K9 O24D 147.4(4) . 4_654
Br1A Br1B K9 O24D -147.4(4) . 1_554
Br1B K2 F5D Mo2 -146.8(9) 5_556 .
Br1B K2 F5D K1 7.7(13) 5_556 2_665
Br1B K2 F5D K1 102.9(10) 5_556 4_655
Br1B K2 F8D Mo2 147.4(8) 5_556 .
Br1B K2 F8D K5 -102.9(9) 5_556 .
Br1B K2 F8D K8 -6.8(12) 5_556 6_655
Br1B K2 F10D Mo3 123.5(6) 5_556 .
Br1B K2 F10D K1 -125.8(5) 5_556 4_655
Br1B K2 F10D K2 3.7(8) 5_556 3_564
Br1B K2 F11D Mo3 -123.5(6) 5_556 .
Br1B K2 F11D K5 125.6(6) 5_556 .
Br1B K2 F11D K9 -4.6(8) 5_556 6_655
Br1B K9 O6 Mo6 180.000(2) . .
Br1B K9 O6 K2 49.9(5) . 6_654
Br1B K9 O6 K2 -49.9(5) . 7_454
Br2C Br2B Br2F K4 -60.6(7) . 4_655
Br2C Br2B Br2F K4 60.6(7) . .
Br2C Br2D Br2F Br2E 180.0(2) . .
Br2C Br2D Br2F K4 119.4(7) . .
Br2C Br2D Br2F K4 -119.4(6) . 4_655
Br2C Br2E Br2F Br2D 0(4) . .
Br2C Br2E Br2F K4 -119(3) . 4_655
Br2C Br2E Br2F K4 119(4) . .
Br2D Br2C Br2E K3 180.00(16) . 1_554
Br2D Br2C Br2E K4 119.5(3) . 4_655
Br2D Br2C Br2E K4 -119.5(3) . .
Br2D Br2C Br2E K6 59.7(6) . 4_654
Br2D Br2C Br2E K6 -59.7(6) . 1_554
Br2D Br2C Br2E K7 0.00(16) . .
Br2D Br2C Br2F K4 119.4(6) . 4_655
Br2D Br2C Br2F K4 -119.4(6) . .
Br2D Br2E Br2F K4 119.4(4) . .
Br2D Br2E Br2F K4 -119.4(4) . 4_655
Br2E Br2C Br2D Br2F 0.0(4) . .
Br2E Br2C Br2D K4 -60.0(3) . 4_655
Br2E Br2C Br2D K4 60.0(3) . .
Br2E Br2C Br2D K7 180.00(12) . .
Br2E Br2C Br2F K4 119(3) . 4_655
Br2E Br2C Br2F K4 -119(4) . .
Br2F Br2B Br2C K4 -118.8(9) . .
Br2F Br2B Br2C K4 118.8(9) . 4_655
Br2F Br2C Br2D K4 60.0(4) . .
Br2F Br2C Br2D K4 -60.0(4) . 4_655
Br2F Br2C Br2E Br2D 180.0(14) . .
Br2F Br2C Br2E K3 0.0(14) . 1_554
Br2F Br2C Br2E K4 60.5(15) . .
Br2F Br2C Br2E K4 -60.5(13) . 4_655
Br2F Br2C Br2E K6 120.3(15) . 1_554
Br2F Br2C Br2E K6 -120.3(17) . 4_654
K1 Mo2 F5D K1 103.5(13) 4_655 2_665
K1 Mo2 F5D K2 -109.5(9) 4_655 .
K1 Mo2 F6D K3 -128.7(13) 4_655 .
K1 Mo2 F6D K4 100.3(8) 4_655 .
K1 Mo2 F7D K4 -6.4(8) 4_655 .
K1 Mo2 F7D K5 97.3(5) 4_655 .
K1 Mo2 F7D K6 -141.4(6) 4_655 .
K1 Mo2 F8D K2 18.2(7) 4_655 .
K1 Mo2 F8D K5 -91.2(5) 4_655 .
K1 Mo2 F8D K8 165.0(7) 4_655 6_655
K1 Mo2 F9 Mo3 76(3) 4_655 .
K1 Mo2 F9 K4 -89.2(4) 4_655 .
K1 Mo2 F9 K5 178.7(6) 4_655 .
K1 Mo2 O2 K4 -89(3) 4_655 1_556
K1 Mo3 F9 Mo2 -76(3) 4_655 .
K1 Mo3 F9 K4 89.2(4) 4_655 .
K1 Mo3 F9 K5 -178.9(6) 4_655 .
K1 Mo3 F10D K2 113.4(8) 4_655 .
K1 Mo3 F10D K2 -125.0(8) 4_655 3_564
K1 Mo3 F11D K2 -21.4(6) 4_655 .
K1 Mo3 F11D K5 94.4(4) 4_655 .
K1 Mo3 F11D K9 -143.7(3) 4_655 6_655
K1 Mo3 F12D K4 5.7(6) 4_655 .
K1 Mo3 F12D K5 -95.8(4) 4_655 .
K1 Mo3 F12D K8 161.6(6) 4_655 6_654
K1 Mo3 F13D K1 104.6(9) 4_655 2_664
K1 Mo3 F13D K4 -101.3(6) 4_655 .
K1 Mo3 O3 K2 47.3(10) 4_655 3_564
K1 Mo3 O3 K2 -86(3) 4_655 1_554
K1 Mo3 O3 K9 142.0(3) 4_655 6_655
K2 Br1A Br1B K2 -179.3(3) 7_454 8_644
K2 Br1A Br1B K2 -122.0(14) 5_444 8_644
K2 Br1A Br1B K2 179.3(3) 6_654 5_444
K2 Br1A Br1B K2 57.4(16) 6_654 8_644
K2 Br1A Br1B K2 -57.4(16) 7_454 5_444
K2 Br1A Br1B K2 122.0(14) 8_644 5_444
K2 Br1A Br1B K9 61.7(9) 7_454 .
K2 Br1A Br1B K9 119.0(7) 5_444 .
K2 Br1A Br1B K9 -61.7(9) 6_654 .
K2 Br1A Br1B K9 -119.0(7) 8_644 .
K2 Br1B K9 F11D 178.1(8) 8_644 7_454
K2 Br1B K9 F11D 59.7(7) 5_444 7_454
K2 Br1B K9 F11D -178.1(8) 5_444 6_654
K2 Br1B K9 F11D -59.7(7) 8_644 6_654
K2 Br1B K9 F21D 170.3(7) 5_444 4_654
K2 Br1B K9 F21D -71.3(14) 8_644 4_654
K2 Br1B K9 F24D 91.8(6) 8_644 1_554
K2 Br1B K9 F24D -26.6(9) 5_444 1_554
K2 Br1B K9 F24D -91.8(6) 5_444 4_654
K2 Br1B K9 F24D 26.6(9) 8_644 4_654
K2 Br1B K9 O6 -120.8(7) 8_644 .
K2 Br1B K9 O6 120.8(7) 5_444 .
K2 Br1B K9 O11D -59.7(7) 8_644 6_654
K2 Br1B K9 O11D -178.1(8) 5_444 6_654
K2 Br1B K9 O11D 59.7(7) 5_444 7_454
K2 Br1B K9 O11D 178.1(8) 8_644 7_454
K2 Br1B K9 O21D 170.3(7) 5_444 4_654
K2 Br1B K9 O21D -71.3(14) 8_644 4_654
K2 Br1B K9 O24D -91.8(6) 5_444 4_654
K2 Br1B K9 O24D -26.6(9) 5_444 1_554
K2 Br1B K9 O24D 91.8(6) 8_644 1_554
K3 Br2A Br2B K4 -58.4(5) . 4_655
K3 Br2A Br2B K4 58.4(5) . .
K3 Br2A Br2B K6 120.01(18) . .
K3 Br2A Br2B K6 -120.01(19) . 4_655
K3 Br2B Br2C K4 -61.2(5) . 4_655
K3 Br2B Br2C K4 61.2(5) . .
K3 Br2B Br2C K7 180.000(3) . .
K3 Br2B Br2F K4 -60.6(4) . 4_655
K3 Br2B Br2F K4 60.6(4) . .
K3 Br2E Br2F Br2D 180.00(11) 1_554 .
K3 Br2E Br2F K4 -60.6(4) 1_554 .
K3 Br2E Br2F K4 60.6(4) 1_554 4_655
K4 Br2B Br2C K4 122.3(11) 4_655 .
K4 Br2B Br2C K4 -122.3(11) . 4_655
K4 Br2B Br2C K7 -118.8(5) 4_655 .
K4 Br2B Br2C K7 118.8(5) . .
K4 Br2B Br2F Br2C -60.6(8) . .
K4 Br2B Br2F K4 -121.3(9) . 4_655
K4 Br2B Br2F K7 119.4(4) . .
K4 Br2C Br2D Br2F 60.0(4) 4_655 .
K4 Br2C Br2D K4 -120.0(4) . 4_655
K4 Br2C Br2D K4 120.0(4) 4_655 .
K4 Br2C Br2D K7 120.0(2) . .
K4 Br2C Br2E Br2D 119.5(3) . .
K4 Br2C Br2E Br2F -60(3) . .
K4 Br2C Br2E Br2F 60(4) 4_655 .
K4 Br2C Br2E K3 60.5(2) 4_655 1_554
K4 Br2C Br2E K3 -60.5(2) . 1_554
K4 Br2C Br2E K4 120.9(5) 4_655 .
K4 Br2C Br2E K4 -120.9(5) . 4_655
K4 Br2C Br2E K6 59.9(7) . 1_554
K4 Br2C Br2E K6 -179.2(5) 4_655 1_554
K4 Br2C Br2E K6 -59.9(7) 4_655 4_654
K4 Br2C Br2E K6 179.2(5) . 4_654
K4 Br2C Br2E K7 -119.5(2) 4_655 .
K4 Br2C Br2E K7 119.5(2) . .
K4 Br2C Br2F Br2B 119.4(9) . .
K4 Br2C Br2F K4 -121.2(9) . 4_655
K4 Br2C Br2F K7 119.4(4) . .
K4 Br2D Br2E Br2C 58.5(4) 4_655 .
K4 Br2D Br2E Br2F -58.5(4) . .
K4 Br2D Br2E Br2F 58.5(4) 4_655 .
K4 Br2D Br2E K3 -58.5(4) . 1_554
K4 Br2D Br2E K3 58.5(4) 4_655 1_554
K4 Br2D Br2E K4 -117.0(8) . 4_655
K4 Br2D Br2E K4 117.0(8) 4_655 .
K4 Br2D Br2E K6 -64.3(13) 4_655 4_654
K4 Br2D Br2E K6 178.7(6) . 4_654
K4 Br2D Br2E K6 -178.7(6) 4_655 1_554
K4 Br2D Br2E K6 64.3(13) . 1_554
K4 Br2D Br2E K7 -121.5(4) 4_655 .
K4 Br2D Br2F Br2E 60.6(5) . .
K4 Br2D Br2F K4 121.3(9) . 4_655
K4 Br2D Br2F K4 -121.3(9) 4_655 .
K4 Br2D Br2F K7 -119.4(5) . .
K4 Br2E Br2F Br2D -119.4(4) . .
K4 Br2E Br2F K4 -121.2(8) 4_655 .
K4 Br2E Br2F K4 121.2(8) . 4_655
K4 Br2E Br2F K7 119.4(4) 4_655 .
K4 Br2E Br2F K7 -119.4(4) . .
K4 F19D F25D Mo4 -124.4(9) . .
K4 F19D F25D K5 149(3) . .
K4 F19D F25D K6 105.5(7) . .
K5 Mo2 F5D K1 91.3(6) . 4_655
K5 Mo2 F5D K1 -165.2(8) . 2_665
K5 Mo2 F5D K2 -18.2(8) . .
K5 Mo2 F6D K1 -93.7(6) . 4_655
K5 Mo2 F6D K3 137.7(7) . .
K5 Mo2 F6D K4 6.6(7) . .
K5 Mo2 F7D K4 -103.7(8) . .
K5 Mo2 F7D K6 121.4(12) . .
K5 Mo2 F8D K2 109.4(8) . .
K5 Mo2 F8D K8 -103.7(11) . 6_655
K5 Mo2 F9 Mo3 -103(4) . .
K5 Mo2 F9 K1 -178.7(6) . 4_655
K5 Mo2 F9 K4 92.1(5) . .
K5 Mo2 O2 K4 95(2) . 1_556
K5 Mo3 F9 Mo2 103(4) . .
K5 Mo3 F9 K1 178.9(6) . 4_655
K5 Mo3 F9 K4 -91.9(4) . .
K5 Mo3 F10D K1 -92.3(5) . 4_655
K5 Mo3 F10D K2 21.1(7) . .
K5 Mo3 F10D K2 142.7(3) . 3_564
K5 Mo3 F11D K2 -115.8(7) . .
K5 Mo3 F11D K9 121.9(7) . 6_655
K5 Mo3 F12D K4 101.5(6) . .
K5 Mo3 F12D K8 -102.6(8) . 6_654
K5 Mo3 F13D K1 95.1(4) . 4_655
K5 Mo3 F13D K1 -160.3(6) . 2_664
K5 Mo3 F13D K4 -6.2(6) . .
K5 Mo3 O3 K2 85(3) . 1_554
K5 Mo3 O3 K2 -142.2(4) . 3_564
K6 Br2A Br2B K3 120.01(18) 4_655 .
K6 Br2A Br2B K4 61.6(5) 4_655 4_655
K6 Br2A Br2B K4 -178.4(5) . 4_655
K6 Br2A Br2B K4 178.4(5) 4_655 .
K6 Br2A Br2B K4 -61.6(5) . .
K6 Br2A Br2B K6 120.0(4) . 4_655
K6 Br2A Br2B K6 -120.0(4) 4_655 .
K6 Br2A Br2B K7 59.99(18) . .
K6 Br2B Br2C K4 57.0(11) 4_655 4_655
K6 Br2B Br2C K4 -179.3(4) . 4_655
K6 Br2B Br2C K4 179.3(4) 4_655 .
K6 Br2B Br2C K7 61.9(6) . .
K6 Br2B Br2C K7 -61.9(6) 4_655 .
K6 Br2B Br2F Br2C 118.5(8) 4_655 .
K6 Br2B Br2F K4 179.1(4) 4_655 .
K6 Br2B Br2F K4 57.9(8) 4_655 4_655
K6 Br2B Br2F K4 -179.1(4) . 4_655
K6 Br2B Br2F K7 -61.5(5) 4_655 .
K6 Br2E Br2F Br2D 59.8(8) 4_654 .
K6 Br2E Br2F K4 -59.6(11) 4_654 4_655
K6 Br2E Br2F K4 59.6(11) 1_554 .
K6 Br2E Br2F K4 179.2(6) 4_654 .
K6 Br2E Br2F K4 -179.2(6) 1_554 4_655
K6 Br2E Br2F K7 59.8(7) 4_654 .
K6 Br2E Br2F K7 -59.8(7) 1_554 .
K6 F19D F25D Mo4 130.1(8) . .
K6 F19D F25D K4 -105.5(7) . .
K7 Br2B Br2C K4 118.8(5) . 4_655
K7 Br2C Br2D K4 -120.0(2) . .
K7 Br2C Br2E K3 180.000(3) . 1_554
K7 Br2C Br2E K4 119.5(2) . 4_655
K7 Br2C Br2E K4 -119.5(2) . .
K7 Br2C Br2E K6 59.7(6) . 4_654
K7 Br2C Br2E K6 -59.7(6) . 1_554
K7 Br2D Br2E Br2F 180.00(14) . .
K7 Br2D Br2E K3 180.000(4) . 1_554
K7 Br2D Br2E K4 -121.5(4) . .
K7 Br2D Br2E K4 121.5(4) . 4_655
K7 Br2D Br2E K6 -57.2(9) . 1_554
K7 Br2D Br2F K4 -119.4(5) . 4_655
K7 Br2E Br2F K4 119.4(4) . .
K7 F19D F25D Mo4 -74(6) . .
K7 F19D F25D K4 51(6) . .
K7 F19D F25D K5 -161(4) . .
K7 F19D F25D K6 156(6) . .
K8 Mo5 F20D K6 -129.4(12) . .
K8 Mo5 F20D K6 137.0(7) 4_655 .
K8 Mo5 F20D K7 6.7(7) 4_655 .
K8 Mo5 F20D K7 100.3(7) . .
K8 Mo5 F20D K8 -93.6(5) 4_655 .
K8 Mo5 F21D K5 164.9(9) . 7_455
K8 Mo5 F21D K5 -103.9(14) 4_655 7_455
K8 Mo5 F21D K8 -91.1(6) . 4_655
K8 Mo5 F21D K9 20.0(10) . 1_556
K8 Mo5 F21D K9 111.2(9) 4_655 1_556
K8 Mo5 F22 Mo6 -89.7(4) 4_655 .
K8 Mo5 F22 Mo6 89.7(4) . .
K8 Mo5 F22 K7 90.3(4) 4_655 .
K8 Mo5 F22 K7 -90.3(4) . .
K8 Mo5 F22 K8 179.4(8) . 4_655
K8 Mo5 F22 K8 -179.4(8) 4_655 .
K8 Mo5 O5 K7 -91.3(9) . 1_556
K8 Mo5 O5 K7 91.3(9) 4_655 1_556
K8 Mo6 F22 Mo5 89.5(4) 4_655 .
K8 Mo6 F22 Mo5 -89.5(4) . .
K8 Mo6 F22 K7 90.5(4) . .
K8 Mo6 F22 K7 -90.5(4) 4_655 .
K8 Mo6 F22 K8 179.0(9) 4_655 .
K8 Mo6 F22 K8 -179.0(9) . 4_655
K8 Mo6 F23D K5 -161.2(5) 4_655 6_654
K8 Mo6 F23D K5 103.8(8) . 6_654
K8 Mo6 F23D K7 -100.1(6) . .
K8 Mo6 F23D K7 -5.1(5) 4_655 .
K8 Mo6 F23D K8 95.0(4) 4_655 .
K8 Mo6 F24D K2 -144.6(3) . 7_454
K8 Mo6 F24D K2 121.1(7) 4_655 7_454
K8 Mo6 F24D K8 94.3(5) . 4_655
K8 Mo6 F24D K9 -115.6(9) 4_655 1_556
K8 Mo6 F24D K9 -21.2(7) . 1_556
K8 Mo6 O6 K2 141.5(3) . 7_454
K8 Mo6 O6 K2 -141.5(3) 4_655 6_654
K8 Mo6 O6 K2 42.5(15) . 6_654
K8 Mo6 O6 K2 -42.5(15) 4_655 7_454
K8 Mo6 O6 K9 -88.0(9) . .
K8 Mo6 O6 K9 88.0(9) 4_655 .
K9 Br1A Br1B K2 61.0(7) 2_655 5_444
K9 Br1A Br1B K2 -119.0(7) . 5_444
K9 Br1A Br1B K2 -61.0(7) 2_655 8_644
K9 Br1A Br1B K2 119.0(7) . 8_644
K9 Br1A Br1B K9 180.0 2_655 .
F1D Mo1 F2D K1 130.3(9) . 4_655
F1D Mo1 F2D K3 -107.1(10) . 2_664
F1D Mo1 F2D K4 24.4(8) . 3_565
F1D Mo1 F3D Mo1 0.00(6) . 2_664
F1D Mo1 F3D K1 -88.9(4) . .
F1D Mo1 F3D K1 88.9(4) . 4_655
F1D Mo1 F3D K3 180.00(3) . .
F1D Mo1 F4D K1 -1.0(16) . 3_565
F1D Mo1 F4D K1 107.7(12) . .
F1D Mo1 F4D K3 -139.1(11) . .
F1D K3 F3D Mo1 180.000(5) 2_664 .
F1D K3 F3D Mo1 0.000(4) 2_664 2_664
F1D K3 F3D K1 93.5(5) 2_664 .
F1D K3 F3D K1 -93.5(5) 2_664 4_655
F1D K3 F4D Mo1 -79.6(10) 2_664 .
F1D K3 F4D K1 41.4(7) 2_664 .
F1D K3 F4D K1 139.3(8) 2_664 3_565
F1D K3 F6D Mo2 -157.4(12) 2_664 .
F1D K3 F6D K1 75.9(8) 2_664 4_655
F1D K3 F6D K4 -30.4(8) 2_664 .
F2D Mo1 F1D K3 -140.8(6) . 2_665
F2D Mo1 F1D K3 140.8(6) 4_655 2_665
F2D Mo1 F1D K4 -24.4(10) . 3_565
F2D Mo1 F1D K4 -102.9(9) 4_655 3_565
F2D Mo1 F1D K4 24.4(10) 4_655 2_665
F2D Mo1 F1D K4 102.9(9) . 2_665
F2D Mo1 F2D K1 -135.8(4) 4_655 4_655
F2D Mo1 F2D K3 -13.1(12) 4_655 2_664
F2D Mo1 F2D K4 118.3(5) 4_655 3_565
F2D Mo1 F3D Mo1 40.9(6) 4_655 2_664
F2D Mo1 F3D Mo1 -40.9(6) . 2_664
F2D Mo1 F3D K1 48.0(7) . 4_655
F2D Mo1 F3D K1 129.9(8) 4_655 4_655
F2D Mo1 F3D K1 -48.0(7) 4_655 .
F2D Mo1 F3D K1 -129.9(8) . .
F2D Mo1 F3D K3 -139.1(6) 4_655 .
F2D Mo1 F3D K3 139.1(6) . .
F2D Mo1 F4D K1 -44.6(17) . .
F2D Mo1 F4D K1 15.3(10) 4_655 .
F2D Mo1 F4D K1 -93.4(12) 4_655 3_565
F2D Mo1 F4D K1 -153.3(11) . 3_565
F2D Mo1 F4D K3 68.6(17) . .
F2D Mo1 F4D K3 128.4(10) 4_655 .
F2D K3 F3D Mo1 -153.5(4) 2_665 2_664
F2D K3 F3D Mo1 -26.5(4) 3_565 .
F2D K3 F3D Mo1 26.5(4) 2_665 .
F2D K3 F3D Mo1 153.5(4) 3_565 2_664
F2D K3 F3D K1 -60.0(7) 2_665 .
F2D K3 F3D K1 113.0(6) 2_665 4_655
F2D K3 F3D K1 60.0(7) 3_565 4_655
F2D K3 F3D K1 -113.0(6) 3_565 .
F2D K3 F4D Mo1 70.0(10) 3_565 .
F2D K3 F4D Mo1 116.6(11) 2_665 .
F2D K3 F4D K1 -71.1(8) 3_565 3_565
F2D K3 F4D K1 -24.4(7) 2_665 3_565
F2D K3 F4D K1 -169.0(7) 3_565 .
F2D K3 F4D K1 -122.4(8) 2_665 .
F2D K3 F6D Mo2 43.9(14) 2_665 .
F2D K3 F6D Mo2 39.9(10) 3_565 .
F2D K3 F6D K1 -82.7(11) 2_665 4_655
F2D K3 F6D K1 -86.8(7) 3_565 4_655
F2D K3 F6D K4 166.9(7) 3_565 .
F2D K3 F6D K4 170.9(7) 2_665 .
F3D Mo1 F1D K3 0.000(8) 2_665 2_665
F3D Mo1 F1D K4 116.3(8) 2_665 3_565
F3D Mo1 F1D K4 -116.3(8) 2_665 2_665
F3D Mo1 F2D K1 56.6(15) 2_665 4_655
F3D Mo1 F2D K3 179.3(9) 2_665 2_664
F3D Mo1 F2D K4 -49.3(14) 2_665 3_565
F3D Mo1 F3D Mo1 180.00(2) 2_665 2_664
F3D Mo1 F3D K1 -91.1(4) 2_665 4_655
F3D Mo1 F3D K1 91.1(4) 2_665 .
F3D Mo1 F3D K3 0.000(5) 2_665 .
F3D Mo1 F4D K1 167.0(11) 2_665 .
F3D Mo1 F4D K1 58.3(11) 2_665 3_565
F3D Mo1 F4D K3 -79.9(9) 2_665 .
F4D Mo1 F1D K3 -55.0(9) 4_655 2_665
F4D Mo1 F1D K3 55.0(9) . 2_665
F4D Mo1 F1D K4 171.3(9) . 3_565
F4D Mo1 F1D K4 61.4(14) 4_655 3_565
F4D Mo1 F1D K4 -61.4(14) . 2_665
F4D Mo1 F1D K4 -171.3(9) 4_655 2_665
F4D Mo1 F2D K1 -74.2(15) . 4_655
F4D Mo1 F2D K1 13.3(9) 4_655 4_655
F4D Mo1 F2D K3 48.4(17) . 2_664
F4D Mo1 F2D K3 136.0(10) 4_655 2_664
F4D Mo1 F2D K4 179.9(11) . 3_565
F4D Mo1 F2D K4 -92.6(8) 4_655 3_565
F4D Mo1 F3D Mo1 -129.9(7) 4_655 2_664
F4D Mo1 F3D Mo1 129.9(7) . 2_664
F4D Mo1 F3D K1 -141.2(9) . 4_655
F4D Mo1 F3D K1 -40.9(7) 4_655 4_655
F4D Mo1 F3D K1 40.9(7) . .
F4D Mo1 F3D K1 141.2(9) 4_655 .
F4D Mo1 F3D K3 50.1(7) 4_655 .
F4D Mo1 F3D K3 -50.1(7) . .
F4D Mo1 F4D K1 122.2(8) 4_655 3_565
F4D Mo1 F4D K1 -129.1(6) 4_655 .
F4D Mo1 F4D K3 -16.0(15) 4_655 .
F4D K1 F3D Mo1 -32.7(8) 3_564 2_664
F4D K1 F3D Mo1 129.5(11) 3_564 .
F4D K1 F3D Mo1 -34.8(7) . .
F4D K1 F3D K3 56.8(8) . .
F4D K1 F4D Mo1 41.6(7) 3_564 .
F4D K1 F4D K1 169.5(9) 3_564 3_565
F4D K1 F4D K3 -71.6(5) 3_564 .
F4D K3 F3D Mo1 142.8(6) 4_655 2_664
F4D K3 F3D Mo1 -37.2(6) 4_655 .
F4D K3 F3D K1 -123.8(10) 4_655 .
F4D K3 F3D K1 49.3(5) 4_655 4_655
F4D K3 F4D Mo1 12.3(12) 4_655 .
F4D K3 F4D K1 -128.8(5) 4_655 3_565
F4D K3 F4D K1 133.3(4) 4_655 .
F4D K3 F6D Mo2 100.2(11) 4_655 .
F4D K3 F6D K1 -26.5(7) 4_655 4_655
F4D K3 F6D K4 -132.9(8) 4_655 .
F5D Mo2 F6D K1 27.8(7) . 4_655
F5D Mo2 F6D K3 -100.9(10) . .
F5D Mo2 F6D K4 128.1(8) . .
F5D Mo2 F7D K4 -38(2) . .
F5D Mo2 F7D K5 65.7(19) . .
F5D Mo2 F7D K6 -173.0(14) . .
F5D Mo2 F8D K2 -21.4(7) . .
F5D Mo2 F8D K5 -130.8(7) . .
F5D Mo2 F8D K8 125.5(11) . 6_655
F5D Mo2 F9 Mo3 33(3) . .
F5D Mo2 F9 K1 -42.8(6) . 4_655
F5D Mo2 F9 K4 -131.9(6) . .
F5D Mo2 F9 K5 135.9(7) . .
F5D Mo2 O2 K4 -44(3) . 1_556
F5D K1 F3D Mo1 94.0(8) 2_664 .
F5D K1 F4D Mo1 -30.7(14) 2_664 .
F5D K1 F4D K1 97.2(8) 2_664 3_565
F5D K1 F4D K3 -143.9(7) 2_664 .
F6D Mo2 F5D K1 -27.4(7) . 4_655
F6D Mo2 F5D K1 76.1(12) . 2_665
F6D Mo2 F5D K2 -136.9(8) . .
F6D Mo2 F7D K4 31.0(7) . .
F6D Mo2 F7D K5 134.7(8) . .
F6D Mo2 F7D K6 -104.0(10) . .
F6D Mo2 F8D K2 62(2) . .
F6D Mo2 F8D K5 -47(2) . .
F6D Mo2 F8D K8 -151.0(15) . 6_655
F6D Mo2 F9 Mo3 120(3) . .
F6D Mo2 F9 K1 44.9(6) . 4_655
F6D Mo2 F9 K4 -44.2(6) . .
F6D Mo2 F9 K5 -136.4(7) . .
F6D Mo2 O2 K4 -132(2) . 1_556
F6D K3 F3D Mo1 -74.0(5) 4_655 2_664
F6D K3 F3D Mo1 -106.0(5) . .
F6D K3 F3D Mo1 74.0(5) . 2_664
F6D K3 F3D Mo1 106.0(5) 4_655 .
F6D K3 F3D K1 -19.4(6) . 4_655
F6D K3 F3D K1 19.4(6) 4_655 .
F6D K3 F3D K1 167.5(8) . .
F6D K3 F3D K1 -167.5(8) 4_655 4_655
F6D K3 F4D Mo1 -147.5(12) 4_655 .
F6D K3 F4D Mo1 -9.1(14) . .
F6D K3 F4D K1 111.9(8) . .
F6D K3 F4D K1 -26.5(6) 4_655 .
F6D K3 F4D K1 -150.2(8) . 3_565
F6D K3 F4D K1 71.4(8) 4_655 3_565
F6D K3 F6D Mo2 -150.9(8) 4_655 .
F6D K3 F6D K1 82.4(14) 4_655 4_655
F6D K3 F6D K4 -23.9(17) 4_655 .
F6D K4 F7D Mo2 -23.9(6) . .
F6D K4 F7D K5 -129.6(7) . .
F6D K4 F7D K6 112.9(9) . .
F6D K4 F9 Mo2 33.9(5) . .
F6D K4 F9 Mo3 -142.8(7) . .
F6D K4 F9 K1 -54.7(5) . 4_655
F6D K4 F9 K5 126.1(6) . .
F6D K4 F12D Mo3 -41.5(6) . .
F6D K4 F12D K5 63.2(5) . .
F6D K4 F12D K8 157.1(5) . 6_654
F6D K4 F13D Mo3 88.8(6) . .
F6D K4 F13D K1 -110.7(5) . 2_664
F6D K4 F13D K1 -16.9(4) . 4_655
F6D K4 F15D Mo4 24.7(16) . .
F6D K4 F15D K6 156.1(8) . 1_554
F6D K4 F15D K8 -80.8(12) . 6_654
F6D K4 F19D Mo4 -140.2(7) . .
F6D K4 F19D K6 -7.1(7) . .
F6D K4 F19D K7 104.0(7) . .
F6D K4 F19D F25D -86.8(12) . .
F6D K4 F25D Mo4 162.9(10) . .
F6D K4 F25D K5 -65.2(6) . .
F6D K4 F25D K6 35.7(7) . .
F6D K4 F25D F19D 99.5(12) . .
F7D Mo2 F5D K1 144.7(14) . 2_665
F7D Mo2 F5D K1 41(2) . 4_655
F7D Mo2 F5D K2 -68.3(19) . .
F7D Mo2 F6D K1 -129.2(8) . 4_655
F7D Mo2 F6D K3 102.1(10) . .
F7D Mo2 F6D K4 -28.9(7) . .
F7D Mo2 F8D K2 133.9(7) . .
F7D Mo2 F8D K5 24.6(7) . .
F7D Mo2 F8D K8 -79.2(11) . 6_655
F7D Mo2 F9 Mo3 -152(4) . .
F7D Mo2 F9 K1 132.9(7) . 4_655
F7D Mo2 F9 K4 43.7(6) . .
F7D Mo2 F9 K5 -48.4(6) . .
F7D Mo2 O2 K4 141(2) . 1_556
F7D K4 F6D Mo2 24.9(6) . .
F7D K4 F6D K1 132.4(7) . 4_655
F7D K4 F6D K3 -112.5(8) . .
F7D K4 F9 Mo2 -37.1(5) . .
F7D K4 F9 Mo3 146.3(7) . .
F7D K4 F9 K1 -125.6(6) . 4_655
F7D K4 F9 K5 55.2(5) . .
F7D K4 F12D Mo3 -89.8(6) . .
F7D K4 F12D K5 14.9(4) . .
F7D K4 F12D K8 108.8(6) . 6_654
F7D K4 F13D Mo3 40.8(6) . .
F7D K4 F13D K1 -64.9(5) . 4_655
F7D K4 F13D K1 -158.7(5) . 2_664
F7D K4 F15D Mo4 25.3(9) . .
F7D K4 F15D K6 156.7(8) . 1_554
F7D K4 F15D K8 -80.2(6) . 6_654
F7D K4 F19D Mo4 -108.8(9) . .
F7D K4 F19D K6 24.3(6) . .
F7D K4 F19D K7 135.4(9) . .
F7D K4 F19D F25D -55.4(12) . .
F7D K4 F25D Mo4 169.9(15) . .
F7D K4 F25D K5 -58.3(7) . .
F7D K4 F25D K6 42.6(6) . .
F7D K4 F25D F19D 106.4(13) . .
F7D K6 F18D Mo4 105.7(7) . 6_655
F7D K6 F18D Mo4 -67.3(7) . .
F7D K6 F18D K8 -162.7(6) . .
F7D K6 F19D Mo4 92.0(11) . .
F7D K6 F19D K4 -24.2(5) . .
F7D K6 F19D K7 -149.0(7) . .
F7D K6 F19D F25D 26.1(10) . .
F7D K6 F20D Mo5 -148.4(9) . .
F7D K6 F20D K7 -21.9(12) . .
F7D K6 F20D K8 84.1(11) . .
F7D K6 F25D Mo4 171.4(13) . .
F7D K6 F25D K4 -51.0(7) . .
F7D K6 F25D K5 55.8(7) . .
F7D K6 F25D F19D -143.9(14) . .
F8D Mo2 F5D K1 130.9(7) . 4_655
F8D Mo2 F5D K1 -125.7(12) . 2_665
F8D Mo2 F5D K2 21.3(7) . .
F8D Mo2 F6D K1 -57(2) . 4_655
F8D Mo2 F6D K3 174.5(14) . .
F8D Mo2 F6D K4 44(2) . .
F8D Mo2 F7D K4 -128.2(7) . .
F8D Mo2 F7D K5 -24.6(7) . .
F8D Mo2 F7D K6 96.8(9) . .
F8D Mo2 F9 Mo3 -60(3) . .
F8D Mo2 F9 K1 -135.7(6) . 4_655
F8D Mo2 F9 K4 135.2(6) . .
F8D Mo2 F9 K5 43.1(6) . .
F8D Mo2 O2 K4 50(3) . 1_556
F8D K2 F5D Mo2 -16.5(6) . .
F8D K2 F5D K1 -126.8(6) . 4_655
F8D K2 F5D K1 138.0(9) . 2_665
F8D K2 F10D Mo3 -48.0(6) . .
F8D K2 F10D K1 62.8(4) . 4_655
F8D K2 F10D K2 -167.8(5) . 3_564
F8D K2 F11D Mo3 95.7(6) . .
F8D K2 F11D K5 -15.2(4) . .
F8D K2 F11D K9 -145.4(6) . 6_655
F8D K8 F17D Mo4 160.1(12) 6_654 .
F8D K8 F17D K5 40.4(5) 6_654 6_654
F8D K8 F17D K6 -62.2(7) 6_654 6_654
F8D K8 F18D Mo4 70.3(7) 6_654 .
F8D K8 F18D Mo4 -93.4(7) 6_654 6_655
F8D K8 F18D K6 172.7(5) 6_654 .
F8D K8 F20D Mo5 93.9(14) 6_654 .
F8D K8 F20D K6 -127.9(12) 6_654 .
F8D K8 F20D K7 -11.3(15) 6_654 .
F8D K8 F22 Mo5 161.6(6) 6_654 .
F8D K8 F22 Mo6 -6.0(9) 6_654 .
F8D K8 F23D K5 -42.7(4) 6_654 6_654
F8D K8 F23D K7 -161.0(5) 6_654 .
F9 Mo2 F5D K1 154.7(12) . 2_665
F9 Mo2 F5D K1 51.2(6) . 4_655
F9 Mo2 F5D K2 -58.3(6) . .
F9 Mo2 F6D K1 -55.3(6) . 4_655
F9 Mo2 F6D K3 176.1(10) . .
F9 Mo2 F6D K4 45.1(6) . .
F9 Mo2 F7D K4 -48.3(6) . .
F9 Mo2 F7D K5 55.4(6) . .
F9 Mo2 F7D K6 176.7(10) . .
F9 Mo2 F8D K2 60.7(6) . .
F9 Mo2 F8D K5 -48.7(6) . .
F9 Mo3 F10D K2 -176.0(6) . 3_564
F9 Mo3 F10D K2 62.3(6) . .
F9 Mo3 F11D K2 -65.2(6) . .
F9 Mo3 F11D K5 50.6(6) . .
F9 Mo3 F11D K9 172.5(6) . 6_655
F9 Mo3 F12D K4 48.5(6) . .
F9 Mo3 F12D K5 -53.0(6) . .
F9 Mo3 F12D K8 -155.6(9) . 6_654
F9 Mo3 F13D K1 55.0(5) . 4_655
F9 Mo3 F13D K1 159.5(9) . 2_664
F9 K4 F6D K1 67.1(5) . 4_655
F9 K4 F6D K3 -177.8(9) . .
F9 K4 F7D Mo2 42.3(6) . .
F9 K4 F7D K5 -63.5(5) . .
F9 K4 F7D K6 179.0(10) . .
F9 K4 F12D Mo3 -41.9(5) . .
F9 K4 F12D K5 62.9(4) . .
F9 K4 F12D K8 156.7(7) . 6_654
F9 K4 F13D Mo3 39.8(5) . .
F9 K4 F13D K1 -159.7(7) . 2_664
F9 K4 F13D K1 -65.9(4) . 4_655
F9 K4 F15D Mo4 75.2(9) . .
F9 K4 F15D K6 -153.5(7) . 1_554
F9 K4 F15D K8 -30.3(7) . 6_654
F9 K4 F19D Mo4 -87.2(8) . .
F9 K4 F19D K6 45.8(7) . .
F9 K4 F19D K7 157.0(6) . .
F9 K4 F19D F25D -33.8(13) . .
F9 K4 F25D Mo4 -149.1(11) . .
F9 K4 F25D K5 -17.2(5) . .
F9 K4 F25D K6 83.7(6) . .
F9 K4 F25D F19D 147.5(12) . .
F10D Mo3 F9 Mo2 -33(3) . .
F10D Mo3 F9 K1 42.1(5) . 4_655
F10D Mo3 F9 K4 131.3(5) . .
F10D Mo3 F9 K5 -136.8(5) . .
F10D Mo3 F11D K2 18.1(7) . .
F10D Mo3 F11D K5 133.9(6) . .
F10D Mo3 F11D K9 -104.2(6) . 6_655
F10D Mo3 F12D K4 39.8(18) . .
F10D Mo3 F12D K5 -61.7(17) . .
F10D Mo3 F12D K8 -164.3(13) . 6_654
F10D Mo3 F13D K1 75.2(9) . 2_664
F10D Mo3 F13D K1 -29.3(6) . 4_655
F10D Mo3 F13D K4 -130.7(6) . .
F10D Mo3 O3 K2 -132(3) . 1_554
F10D Mo3 O3 K2 0.9(8) . 3_564
F10D Mo3 O3 K9 95.5(6) . 6_655
F10D K1 F3D Mo1 -176.5(12) 4_655 .
F10D K1 F4D Mo1 -148.3(7) 4_655 .
F10D K1 F4D K1 -20.3(11) 4_655 3_565
F10D K1 F4D K3 98.6(9) 4_655 .
F10D K2 F5D Mo2 -163.7(9) 3_565 .
F10D K2 F5D Mo2 94.9(7) . .
F10D K2 F5D K1 86.0(5) 3_565 4_655
F10D K2 F5D K1 -15.4(4) . 4_655
F10D K2 F5D K1 -9.2(5) 3_565 2_665
F10D K2 F5D K1 -110.6(7) . 2_665
F10D K2 F8D Mo2 46.4(7) 3_565 .
F10D K2 F8D Mo2 -44.7(7) . .
F10D K2 F8D K5 156.1(4) 3_565 .
F10D K2 F8D K5 65.1(5) . .
F10D K2 F8D K8 161.1(6) . 6_655
F10D K2 F8D K8 -107.8(6) 3_565 6_655
F10D K2 F10D Mo3 -155.1(4) 3_565 .
F10D K2 F10D K1 -44.3(3) 3_565 4_655
F10D K2 F10D K2 85.2(7) 3_565 3_564
F10D K2 F11D Mo3 -13.9(5) . .
F10D K2 F11D Mo3 4.8(11) 3_565 .
F10D K2 F11D K5 -124.8(6) . .
F10D K2 F11D K5 -106.1(7) 3_565 .
F10D K2 F11D K9 105.1(6) . 6_655
F10D K2 F11D K9 123.8(7) 3_565 6_655
F11D Mo3 F9 Mo2 59(3) . .
F11D Mo3 F9 K1 134.9(5) . 4_655
F11D Mo3 F9 K4 -136.0(5) . .
F11D Mo3 F9 K5 -44.0(5) . .
F11D Mo3 F10D K1 -130.9(6) . 4_655
F11D Mo3 F10D K2 104.1(6) . 3_564
F11D Mo3 F10D K2 -17.5(6) . .
F11D Mo3 F12D K4 128.7(6) . .
F11D Mo3 F12D K5 27.3(6) . .
F11D Mo3 F12D K8 -75.3(9) . 6_654
F11D Mo3 F13D K1 54.2(16) . 4_655
F11D Mo3 F13D K1 158.7(12) . 2_664
F11D Mo3 F13D K4 -47.2(16) . .
F11D Mo3 O3 K2 -94.2(6) . 3_564
F11D Mo3 O3 K2 133(3) . 1_554
F11D Mo3 O3 K9 0.4(8) . 6_655
F11D K2 F5D Mo2 44.0(8) . .
F11D K2 F5D K1 -161.5(6) . 2_665
F11D K2 F5D K1 -66.2(5) . 4_655
F11D K2 F8D Mo2 -95.3(7) . .
F11D K2 F8D K5 14.5(4) . .
F11D K2 F8D K8 110.6(6) . 6_655
F11D K2 F10D Mo3 14.0(5) . .
F11D K2 F10D K1 124.7(5) . 4_655
F11D K2 F10D K2 -105.8(6) . 3_564
F11D K5 F7D Mo2 -41.5(8) . .
F11D K5 F7D K4 67.1(5) . .
F11D K5 F7D K6 -169.9(6) . .
F11D K5 F8D Mo2 96.0(7) . .
F11D K5 F8D K2 -14.4(4) . .
F11D K5 F8D K8 -129.1(5) . 6_655
F11D K5 F9 Mo2 -132.0(7) . .
F11D K5 F12D Mo3 -21.7(5) . .
F11D K5 F12D K4 -125.7(5) . .
F11D K5 F12D K8 116.1(5) . 6_654
F11D K5 F14D Mo4 -110.3(10) . .
F11D K5 F14D K6 114.3(7) . 6_654
F11D K5 F14D K8 10.3(7) . 6_654
F11D K5 F25D Mo4 125.1(8) . .
F11D K5 F25D K4 -13.8(8) . .
F11D K5 F25D K6 -124.8(5) . .
F11D K5 F25D F19D -162(2) . .
F11D K9 O6 Mo6 -93.4(5) 7_454 .
F11D K9 O6 Mo6 93.4(5) 6_654 .
F11D K9 O6 K2 36.7(4) 7_454 7_454
F11D K9 O6 K2 -136.4(9) 6_654 7_454
F11D K9 O6 K2 136.4(9) 7_454 6_654
F11D K9 O6 K2 -36.7(4) 6_654 6_654
F12D Mo3 F9 Mo2 149(4) . .
F12D Mo3 F9 K1 -135.1(5) . 4_655
F12D Mo3 F9 K4 -45.9(4) . .
F12D Mo3 F9 K5 46.0(4) . .
F12D Mo3 F10D K1 -42.5(19) . 4_655
F12D Mo3 F10D K2 70.9(17) . .
F12D Mo3 F10D K2 -167.5(13) . 3_564
F12D Mo3 F11D K2 -143.1(6) . .
F12D Mo3 F11D K5 -27.3(6) . .
F12D Mo3 F11D K9 94.6(6) . 6_655
F12D Mo3 F13D K1 132.9(6) . 4_655
F12D Mo3 F13D K1 -122.6(9) . 2_664
F12D Mo3 F13D K4 31.5(6) . .
F12D Mo3 O3 K2 176.5(5) . 3_564
F12D Mo3 O3 K2 44(3) . 1_554
F12D Mo3 O3 K9 -88.9(6) . 6_655
F12D K4 F6D Mo2 -40.8(7) . .
F12D K4 F6D K1 66.7(5) . 4_655
F12D K4 F6D K3 -178.2(6) . .
F12D K4 F7D Mo2 90.9(7) . .
F12D K4 F7D K5 -14.9(4) . .
F12D K4 F7D K6 -132.4(7) . .
F12D K4 F9 Mo2 -146.6(6) . .
F12D K4 F9 Mo3 36.8(4) . .
F12D K4 F9 K1 124.9(5) . 4_655
F12D K4 F9 K5 -54.3(4) . .
F12D K4 F13D Mo3 -25.2(4) . .
F12D K4 F13D K1 135.4(7) . 2_664
F12D K4 F13D K1 -130.8(5) . 4_655
F12D K4 F15D Mo4 100.2(8) . .
F12D K4 F15D K6 -128.5(9) . 1_554
F12D K4 F15D K8 -5.3(4) . 6_654
F12D K4 F19D Mo4 -35.7(8) . .
F12D K4 F19D K6 97.3(6) . .
F12D K4 F19D K7 -151.5(6) . .
F12D K4 F19D F25D 17.7(12) . .
F12D K4 F25D Mo4 -97.9(11) . .
F12D K4 F25D K5 34.0(5) . .
F12D K4 F25D K6 134.9(7) . .
F12D K4 F25D F19D -161.3(13) . .
F12D K5 F7D Mo2 -93.4(7) . .
F12D K5 F7D K4 15.2(4) . .
F12D K5 F7D K6 138.1(7) . .
F12D K5 F8D Mo2 48.0(7) . .
F12D K5 F8D K2 -62.5(5) . .
F12D K5 F8D K8 -177.1(5) . 6_655
F12D K5 F9 Mo2 154.2(7) . .
F12D K5 F11D Mo3 22.2(5) . .
F12D K5 F11D K2 134.5(6) . .
F12D K5 F11D K9 -95.7(6) . 6_655
F12D K5 F14D Mo4 -83.7(11) . .
F12D K5 F14D K6 140.9(8) . 6_654
F12D K5 F14D K8 37.0(4) . 6_654
F12D K5 F25D Mo4 103.0(9) . .
F12D K5 F25D K4 -35.9(5) . .
F12D K5 F25D K6 -146.9(6) . .
F12D K5 F25D F19D 176(3) . .
F12D K8 F17D Mo4 -138.2(9) 6_655 .
F12D K8 F17D K5 102.1(6) 6_655 6_654
F12D K8 F17D K6 -0.6(11) 6_655 6_654
F12D K8 F18D Mo4 155.6(5) 6_655 .
F12D K8 F18D Mo4 -8.2(7) 6_655 6_655
F12D K8 F18D K6 -102.0(5) 6_655 .
F12D K8 F20D Mo5 -50.9(8) 6_655 .
F12D K8 F20D K6 87.3(7) 6_655 .
F12D K8 F20D K7 -156.1(4) 6_655 .
F12D K8 F22 Mo5 76.4(7) 6_655 .
F12D K8 F22 Mo6 -91.1(7) 6_655 .
F12D K8 F23D K5 -95.5(5) 6_655 6_654
F12D K8 F23D K7 146.1(4) 6_655 .
F13D Mo3 F9 Mo2 -120(3) . .
F13D Mo3 F9 K1 -44.9(4) . 4_655
F13D Mo3 F9 K4 44.3(5) . .
F13D Mo3 F9 K5 136.3(5) . .
F13D Mo3 F10D K1 29.3(6) . 4_655
F13D Mo3 F10D K2 -95.6(6) . 3_564
F13D Mo3 F10D K2 142.7(6) . .
F13D Mo3 F11D K2 -64.4(16) . .
F13D Mo3 F11D K5 51.4(17) . .
F13D Mo3 F11D K9 173.3(12) . 6_655
F13D Mo3 F12D K4 -31.7(6) . .
F13D Mo3 F12D K5 -133.2(6) . .
F13D Mo3 F12D K8 124.2(9) . 6_654
F13D Mo3 O3 K2 87.9(6) . 3_564
F13D Mo3 O3 K2 -45(3) . 1_554
F13D Mo3 O3 K9 -177.5(5) . 6_655
F13D K1 F3D Mo1 -155.1(5) 2_665 2_664
F13D K1 F3D Mo1 13.1(8) 4_655 2_664
F13D K1 F3D Mo1 175.2(5) 4_655 .
F13D K1 F3D K3 98.6(7) 2_665 .
F13D K1 F4D Mo1 107.4(10) 4_655 .
F13D K1 F4D Mo1 -89.9(9) 2_665 .
F13D K1 F4D K1 -124.6(7) 4_655 3_565
F13D K1 F4D K1 38.0(5) 2_665 3_565
F13D K1 F4D K3 -5.7(13) 4_655 .
F13D K1 F4D K3 156.9(7) 2_665 .
F13D K4 F6D Mo2 -90.7(6) . .
F13D K4 F6D K1 16.7(4) . 4_655
F13D K4 F6D K3 131.8(7) . .
F13D K4 F7D Mo2 41.3(8) . .
F13D K4 F7D K5 -64.5(5) . .
F13D K4 F7D K6 178.0(6) . .
F13D K4 F9 Mo2 141.7(6) . .
F13D K4 F9 Mo3 -35.0(4) . .
F13D K4 F9 K1 53.1(4) . 4_655
F13D K4 F9 K5 -126.1(5) . .
F13D K4 F12D Mo3 25.1(4) . .
F13D K4 F12D K5 129.8(5) . .
F13D K4 F12D K8 -136.3(7) . 6_654
F13D K4 F15D Mo4 132.5(7) . .
F13D K4 F15D K6 -96.2(8) . 1_554
F13D K4 F15D K8 27.0(7) . 6_654
F13D K4 F19D Mo4 -47.8(14) . .
F13D K4 F19D K6 85.2(11) . .
F13D K4 F19D K7 -163.7(7) . .
F13D K4 F19D F25D 5.6(17) . .
F13D K4 F25D Mo4 -113.3(10) . .
F13D K4 F25D K5 18.6(9) . .
F13D K4 F25D K6 119.5(6) . .
F13D K4 F25D F19D -176.7(10) . .
F14D Mo4 F15D K4 -91.0(8) . .
F14D Mo4 F15D K6 134.3(11) . 1_554
F14D Mo4 F15D K8 13.4(8) . 6_654
F14D Mo4 F16D K5 71.7(14) . 6_654
F14D Mo4 F16D K6 -48.7(16) . 1_554
F14D Mo4 F16D K7 179.0(10) . .
F14D Mo4 F17D K5 -128.4(9) . 6_654
F14D Mo4 F17D K6 -19.5(10) . 6_654
F14D Mo4 F17D K8 123.4(11) . .
F14D Mo4 F18D Mo4 -32(3) . 6_655
F14D Mo4 F18D K6 123.4(8) . .
F14D Mo4 F18D K8 -142.5(8) . .
F14D Mo4 F19D K4 62.9(10) . .
F14D Mo4 F19D K6 -52.8(13) . .
F14D Mo4 F19D K7 -170.4(8) . .
F14D Mo4 F19D F25D 21.5(14) . .
F14D Mo4 F25D K4 116.3(12) . .
F14D Mo4 F25D K5 -12.1(9) . .
F14D Mo4 F25D K6 -115.4(10) . .
F14D Mo4 F25D F19D -160.0(13) . .
F14D K5 F7D Mo2 -169.1(7) . .
F14D K5 F7D K4 -60.5(6) . .
F14D K5 F7D K6 62.4(8) . .
F14D K5 F8D Mo2 -35.8(14) . .
F14D K5 F8D K2 -146.2(9) . .
F14D K5 F8D K8 99.2(10) . 6_655
F14D K5 F9 Mo2 110.8(6) . .
F14D K5 F11D Mo3 53.9(8) . .
F14D K5 F11D K2 166.3(5) . .
F14D K5 F11D K9 -63.9(7) . 6_655
F14D K5 F12D Mo3 -175.8(7) . .
F14D K5 F12D K4 80.2(5) . .
F14D K5 F12D K8 -38.0(5) . 6_654
F14D K5 F25D Mo4 10.6(7) . .
F14D K5 F25D K4 -128.3(10) . .
F14D K5 F25D K6 120.7(9) . .
F14D K5 F25D F19D 83(2) . .
F14D K6 F7D Mo2 -114.6(9) 6_655 .
F14D K6 F7D K4 115.1(8) 6_655 .
F14D K6 F7D K5 3.2(10) 6_655 .
F14D K6 F18D Mo4 147.9(9) 6_655 .
F14D K6 F18D Mo4 -39.1(6) 6_655 6_655
F14D K6 F18D K8 52.4(6) 6_655 .
F14D K6 F19D Mo4 -28.8(11) 6_655 .
F14D K6 F19D K4 -145.1(5) 6_655 .
F14D K6 F19D K7 90.1(6) 6_655 .
F14D K6 F19D F25D -94.8(10) 6_655 .
F14D K6 F20D Mo5 99.6(10) 6_655 .
F14D K6 F20D K7 -133.9(7) 6_655 .
F14D K6 F20D K8 -27.8(6) 6_655 .
F14D K6 F25D Mo4 43.9(8) 6_655 .
F14D K6 F25D K4 -178.5(7) 6_655 .
F14D K6 F25D K5 -71.7(6) 6_655 .
F14D K6 F25D F19D 88.5(11) 6_655 .
F14D K8 F17D Mo4 -64.8(11) 6_655 .
F14D K8 F17D K5 175.4(6) 6_655 6_654
F14D K8 F17D K6 72.8(7) 6_655 6_654
F14D K8 F18D Mo4 35.1(6) 6_655 6_655
F14D K8 F18D Mo4 -161.2(9) 6_655 .
F14D K8 F18D K6 -58.8(7) 6_655 .
F14D K8 F20D Mo5 -108.4(8) 6_655 .
F14D K8 F20D K6 29.9(6) 6_655 .
F14D K8 F20D K7 146.5(6) 6_655 .
F14D K8 F22 Mo5 -10.6(9) 6_655 .
F14D K8 F22 Mo6 -178.1(6) 6_655 .
F14D K8 F23D K5 107.2(9) 6_655 6_654
F14D K8 F23D K7 -11.2(10) 6_655 .
F15D Mo4 F14D K5 92.4(11) . .
F15D Mo4 F14D K6 -126.8(9) . 6_654
F15D Mo4 F14D K8 -15.7(9) . 6_654
F15D Mo4 F16D K5 135.2(9) . 6_654
F15D Mo4 F16D K6 14.8(9) . 1_554
F15D Mo4 F16D K7 -117.4(9) . .
F15D Mo4 F17D K5 -41.2(17) . 6_654
F15D Mo4 F17D K6 67.7(17) . 6_654
F15D Mo4 F17D K8 -149.5(13) . .
F15D Mo4 F18D Mo4 -79(4) . 6_655
F15D Mo4 F18D K6 76.8(14) . .
F15D Mo4 F18D K8 170.9(13) . .
F15D Mo4 F19D K4 -25.3(8) . .
F15D Mo4 F19D K6 -141.0(11) . .
F15D Mo4 F19D K7 101.3(8) . .
F15D Mo4 F19D F25D -66.8(12) . .
F15D Mo4 F25D K4 26.7(10) . .
F15D Mo4 F25D K5 -101.7(10) . .
F15D Mo4 F25D K6 155.0(11) . .
F15D Mo4 F25D F19D 110.4(13) . .
F15D K6 F7D Mo2 -34.1(10) 1_556 .
F15D K6 F7D K4 -164.4(8) 1_556 .
F15D K6 F7D K5 83.7(7) 1_556 .
F15D K6 F18D Mo4 21.5(7) 1_556 6_655
F15D K6 F18D Mo4 -151.5(6) 1_556 .
F15D K6 F18D K8 113.1(6) 1_556 .
F15D K6 F19D Mo4 57.7(19) 1_556 .
F15D K6 F19D K4 -58.5(15) 1_556 .
F15D K6 F19D K7 176.7(11) 1_556 .
F15D K6 F19D F25D -8.2(19) 1_556 .
F15D K6 F20D Mo5 41.5(13) 1_556 .
F15D K6 F20D K7 168.0(7) 1_556 .
F15D K6 F20D K8 -85.9(9) 1_556 .
F15D K6 F25D Mo4 130.7(8) 1_556 .
F15D K6 F25D K4 -91.7(8) 1_556 .
F15D K6 F25D K5 15.1(8) 1_556 .
F15D K6 F25D F19D 175.4(11) 1_556 .
F16D Mo4 F14D K5 153.8(11) . .
F16D Mo4 F14D K6 -65.4(16) . 6_654
F16D Mo4 F14D K8 45.6(15) . 6_654
F16D Mo4 F15D K4 119.1(9) . .
F16D Mo4 F15D K6 -15.6(10) . 1_554
F16D Mo4 F15D K8 -136.5(8) . 6_654
F16D Mo4 F17D K5 17.6(8) . 6_654
F16D Mo4 F17D K6 126.5(9) . 6_654
F16D Mo4 F17D K8 -90.6(11) . .
F16D Mo4 F18D Mo4 119(3) . 6_655
F16D Mo4 F18D K6 -85.3(11) . .
F16D Mo4 F18D K8 8.8(12) . .
F16D Mo4 F19D K4 -103.6(7) . .
F16D Mo4 F19D K6 140.7(10) . .
F16D Mo4 F19D K7 23.0(8) . .
F16D Mo4 F19D F25D -145.1(11) . .
F16D Mo4 F25D K4 -35.2(15) . .
F16D Mo4 F25D K5 -163.6(8) . .
F16D Mo4 F25D K6 93.1(11) . .
F16D Mo4 F25D F19D 48.6(15) . .
F16D K7 F19D Mo4 -17.8(7) . .
F16D K7 F19D K4 97.1(8) . .
F16D K7 F19D K6 -151.8(9) . .
F16D K7 F19D F25D 53(6) . .
F16D K7 F20D Mo5 -154.9(6) . .
F16D K7 F20D K6 67.0(6) . .
F16D K7 F20D K8 -47.7(5) . .
F16D K7 F22 Mo5 116.9(4) . .
F16D K7 F22 Mo6 -63.1(4) . .
F16D K7 F22 K8 -153.9(5) . 4_655
F16D K7 F22 K8 27.7(7) . .
F16D K7 F23D Mo6 -167.8(7) . .
F16D K7 F23D K5 -6.3(5) . 6_654
F16D K7 F23D K8 86.9(5) . .
F17D Mo4 F14D K5 -121.3(11) . .
F17D Mo4 F14D K6 19.6(10) . 6_654
F17D Mo4 F14D K8 130.6(8) . 6_654
F17D Mo4 F15D K4 179.7(10) . .
F17D Mo4 F15D K6 45(2) . 1_554
F17D Mo4 F15D K8 -75.9(15) . 6_654
F17D Mo4 F16D K5 -15.8(7) . 6_654
F17D Mo4 F16D K6 -136.2(9) . 1_554
F17D Mo4 F16D K7 91.5(7) . .
F17D Mo4 F18D Mo4 73(3) . 6_655
F17D Mo4 F18D K6 -131.0(8) . .
F17D Mo4 F18D K8 -36.8(6) . .
F17D Mo4 F19D K4 170.0(7) . .
F17D Mo4 F19D K6 54.3(13) . .
F17D Mo4 F19D K7 -63.3(10) . .
F17D Mo4 F19D F25D 128.6(11) . .
F17D Mo4 F25D K4 -166.6(8) . .
F17D Mo4 F25D K5 65.0(12) . .
F17D Mo4 F25D K6 -38.3(12) . .
F17D Mo4 F25D F19D -82.9(14) . .
F17D K5 F7D Mo2 102.3(8) 6_655 .
F17D K5 F7D K4 -149.1(6) 6_655 .
F17D K5 F7D K6 -26.2(6) 6_655 .
F17D K5 F8D Mo2 -96.1(7) 6_655 .
F17D K5 F8D K2 153.4(5) 6_655 .
F17D K5 F8D K8 38.8(5) 6_655 6_655
F17D K5 F9 Mo2 10.2(7) 6_655 .
F17D K5 F11D Mo3 -116.4(8) 6_655 .
F17D K5 F11D K2 -4.0(9) 6_655 .
F17D K5 F11D K9 125.8(7) 6_655 6_655
F17D K5 F12D Mo3 115.3(9) 6_655 .
F17D K5 F12D K4 11.3(10) 6_655 .
F17D K5 F12D K8 -106.9(8) 6_655 6_654
F17D K5 F14D Mo4 64.0(11) 6_655 .
F17D K5 F14D K6 -71.4(8) 6_655 6_654
F17D K5 F14D K8 -175.4(6) 6_655 6_654
F17D K5 F25D Mo4 -88.2(9) 6_655 .
F17D K5 F25D K4 132.9(7) 6_655 .
F17D K5 F25D K6 21.9(5) 6_655 .
F17D K5 F25D F19D -15(2) 6_655 .
F17D K6 F7D Mo2 -92.9(10) 6_655 .
F17D K6 F7D K4 136.8(8) 6_655 .
F17D K6 F7D K5 24.9(6) 6_655 .
F17D K6 F18D Mo4 35.0(5) 6_655 6_655
F17D K6 F18D Mo4 -137.9(9) 6_655 .
F17D K6 F18D K8 126.6(8) 6_655 .
F17D K6 F19D Mo4 26.2(11) 6_655 .
F17D K6 F19D K4 -90.1(6) 6_655 .
F17D K6 F19D K7 145.1(5) 6_655 .
F17D K6 F19D F25D -39.8(10) 6_655 .
F17D K6 F20D Mo5 116.1(9) 6_655 .
F17D K6 F20D K7 -117.5(7) 6_655 .
F17D K6 F20D K8 -11.4(9) 6_655 .
F17D K6 F25D Mo4 94.1(8) 6_655 .
F17D K6 F25D K4 -128.3(7) 6_655 .
F17D K6 F25D K5 -21.5(5) 6_655 .
F17D K6 F25D F19D 138.8(11) 6_655 .
F17D K8 F18D Mo4 -131.5(9) . 6_655
F17D K8 F18D Mo4 32.2(6) . .
F17D K8 F18D K6 134.7(9) . .
F17D K8 F20D Mo5 164.8(7) . .
F17D K8 F20D K6 -57.0(7) . .
F17D K8 F20D K7 59.7(5) . .
F17D K8 F22 Mo5 -111.1(7) . .
F17D K8 F22 Mo6 81.4(8) . .
F17D K8 F23D K5 38.5(4) . 6_654
F17D K8 F23D K7 -79.8(5) . .
F19D Mo4 F14D K5 -1.8(14) . .
F19D Mo4 F14D K6 139.0(8) . 6_654
F19D Mo4 F14D K8 -109.9(10) . 6_654
F19D Mo4 F15D K4 25.5(9) . .
F19D Mo4 F15D K6 -109.2(10) . 1_554
F19D Mo4 F15D K8 129.9(8) . 6_654
F19D Mo4 F16D K5 -130.1(8) . 6_654
F19D Mo4 F16D K6 109.5(9) . 1_554
F19D Mo4 F16D K7 -22.8(8) . .
F19D Mo4 F17D K5 110.3(9) . 6_654
F19D Mo4 F17D K6 -140.8(8) . 6_654
F19D Mo4 F17D K8 2.1(14) . .
F19D Mo4 F18D Mo4 -159(3) . 6_655
F19D Mo4 F18D K6 -3.1(7) . .
F19D Mo4 F18D K8 91.0(7) . .
F19D Mo4 F25D K4 -83.7(14) . .
F19D Mo4 F25D K5 147.9(15) . .
F19D Mo4 F25D K6 44.6(10) . .
F19D K6 F7D Mo2 161.3(11) . .
F19D K6 F7D K4 31.0(7) . .
F19D K6 F7D K5 -80.9(7) . .
F19D K6 F18D Mo4 175.5(9) . 6_655
F19D K6 F18D Mo4 2.5(5) . .
F19D K6 F18D K8 -92.9(7) . .
F19D K6 F20D Mo5 -156.2(10) . .
F19D K6 F20D K7 -29.8(6) . .
F19D K6 F20D K8 76.3(7) . .
F19D K6 F25D Mo4 -44.7(9) . .
F19D K6 F25D K4 92.9(12) . .
F19D K6 F25D K5 -160.3(12) . .
F20D Mo5 F20D K6 99.7(9) 4_655 .
F20D Mo5 F20D K7 -30.6(8) 4_655 .
F20D Mo5 F20D K8 -130.9(4) 4_655 .
F20D Mo5 F21D K5 -151.3(14) . 7_455
F20D Mo5 F21D K5 -76.9(13) 4_655 7_455
F20D Mo5 F21D K8 27.0(7) 4_655 4_655
F20D Mo5 F21D K8 -47(2) . 4_655
F20D Mo5 F21D K9 64(2) . 1_556
F20D Mo5 F21D K9 138.2(8) 4_655 1_556
F20D Mo5 F22 Mo6 -134.5(5) 4_655 .
F20D Mo5 F22 Mo6 134.5(5) . .
F20D Mo5 F22 K7 45.5(5) 4_655 .
F20D Mo5 F22 K7 -45.5(5) . .
F20D Mo5 F22 K8 -135.8(7) . 4_655
F20D Mo5 F22 K8 -44.8(6) 4_655 4_655
F20D Mo5 F22 K8 135.8(7) 4_655 .
F20D Mo5 F22 K8 44.8(6) . .
F20D Mo5 O5 K7 -134.9(5) . 1_556
F20D Mo5 O5 K7 134.9(5) 4_655 1_556
F20D K6 F7D Mo2 153.3(8) . .
F20D K6 F7D K4 23.0(13) . .
F20D K6 F7D K5 -88.9(11) . .
F20D K6 F18D Mo4 78.2(6) . .
F20D K6 F18D Mo4 -108.9(6) . 6_655
F20D K6 F18D K8 -17.3(5) . .
F20D K6 F19D Mo4 -93.2(11) . .
F20D K6 F19D K4 150.5(6) . .
F20D K6 F19D K7 25.7(5) . .
F20D K6 F19D F25D -159.2(11) . .
F20D K6 F25D Mo4 -24.6(9) . .
F20D K6 F25D K4 113.0(7) . .
F20D K6 F25D K5 -140.2(5) . .
F20D K6 F25D F19D 20.0(11) . .
F20D K7 F16D Mo4 -28.5(7) . .
F20D K7 F16D Mo4 -29.9(14) 4_655 .
F20D K7 F16D K5 78.6(12) 4_655 6_654
F20D K7 F16D K5 80.0(6) . 6_654
F20D K7 F16D K6 -156.7(8) 4_655 1_554
F20D K7 F16D K6 -155.3(7) . 1_554
F20D K7 F19D Mo4 109.6(9) . .
F20D K7 F19D Mo4 140.9(7) 4_655 .
F20D K7 F19D K4 -135.5(8) . .
F20D K7 F19D K4 -104.2(7) 4_655 .
F20D K7 F19D K6 6.8(7) 4_655 .
F20D K7 F19D K6 -24.4(5) . .
F20D K7 F20D Mo5 24.2(7) 4_655 .
F20D K7 F20D K6 -113.9(5) 4_655 .
F20D K7 F20D K8 131.4(3) 4_655 .
F20D K7 F22 Mo5 -34.8(4) 4_655 .
F20D K7 F22 Mo5 34.8(4) . .
F20D K7 F22 Mo6 145.2(4) 4_655 .
F20D K7 F22 Mo6 -145.2(4) . .
F20D K7 F22 K8 124.0(7) . 4_655
F20D K7 F22 K8 -54.4(4) . .
F20D K7 F22 K8 54.4(4) 4_655 4_655
F20D K7 F22 K8 -124.0(7) 4_655 .
F20D K7 F23D Mo6 40.6(6) 4_655 .
F20D K7 F23D Mo6 88.9(5) . .
F20D K7 F23D K5 -157.8(5) 4_655 6_654
F20D K7 F23D K5 -109.6(5) . 6_654
F20D K7 F23D K8 -64.6(4) 4_655 .
F20D K7 F23D K8 -16.3(4) . .
F20D K8 F17D Mo4 2.0(11) . .
F20D K8 F17D K5 -117.7(5) . 6_654
F20D K8 F17D K6 139.6(7) . 6_654
F20D K8 F18D Mo4 110.1(7) . 6_655
F20D K8 F18D Mo4 -86.2(6) . .
F20D K8 F18D K6 16.3(5) . .
F20D K8 F22 Mo5 -36.5(6) . .
F20D K8 F22 Mo6 156.0(11) . .
F20D K8 F23D K7 16.8(4) . .
F21D Mo5 F20D K6 173.7(16) . .
F21D Mo5 F20D K6 -102.0(10) 4_655 .
F21D Mo5 F20D K7 127.7(8) 4_655 .
F21D Mo5 F20D K7 43(2) . .
F21D Mo5 F20D K8 27.3(7) 4_655 .
F21D Mo5 F20D K8 -57(2) . .
F21D Mo5 F21D K5 125.6(9) 4_655 7_455
F21D Mo5 F21D K8 -130.5(5) 4_655 4_655
F21D Mo5 F21D K9 -19.3(12) 4_655 1_556
F21D Mo5 F22 Mo6 -46.7(6) . .
F21D Mo5 F22 Mo6 46.7(6) 4_655 .
F21D Mo5 F22 K7 133.3(6) . .
F21D Mo5 F22 K7 -133.3(6) 4_655 .
F21D Mo5 F22 K8 136.4(8) 4_655 4_655
F21D Mo5 F22 K8 -136.4(8) . .
F21D Mo5 F22 K8 43.0(7) . 4_655
F21D Mo5 F22 K8 -43.0(7) 4_655 .
F21D Mo5 O5 K7 47.0(6) . 1_556
F21D Mo5 O5 K7 -47.0(6) 4_655 1_556
F21D K5 F7D Mo2 -103.1(14) 7_554 .
F21D K5 F7D K4 5.5(15) 7_554 .
F21D K5 F7D K6 128.4(12) 7_554 .
F21D K5 F8D Mo2 129.2(8) 7_554 .
F21D K5 F8D K2 18.7(8) 7_554 .
F21D K5 F8D K8 -95.9(8) 7_554 6_655
F21D K5 F9 Mo2 -161.8(6) 7_554 .
F21D K5 F11D K2 -138.9(6) 7_554 .
F21D K5 F11D K9 -9.1(6) 7_554 6_655
F21D K5 F12D Mo3 -95.1(7) 7_554 .
F21D K5 F12D K4 160.9(6) 7_554 .
F21D K5 F12D K8 42.7(5) 7_554 6_654
F21D K5 F14D Mo4 -161.3(12) 7_554 .
F21D K5 F14D K6 63.3(8) 7_554 6_654
F21D K5 F14D K8 -40.6(5) 7_554 6_654
F21D K5 F25D Mo4 45.9(11) 7_554 .
F21D K5 F25D K4 -93.1(7) 7_554 .
F21D K5 F25D K6 156.0(5) 7_554 .
F21D K5 F25D F19D 119(2) 7_554 .
F21D K9 O6 Mo6 27.2(3) 4_654 .
F21D K9 O6 K2 -102.9(6) 4_654 6_654
F21D K9 O6 K2 157.4(7) 4_654 7_454
F22 Mo5 F20D K6 176.8(10) . .
F22 Mo5 F20D K7 46.6(6) . .
F22 Mo5 F20D K8 -53.8(6) . .
F22 Mo5 F21D K5 -154.4(14) . 7_455
F22 Mo5 F21D K8 -50.5(6) . 4_655
F22 Mo6 F23D K8 53.7(6) . .
F22 Mo6 F24D K2 172.8(6) . 7_454
F22 Mo6 F24D K8 51.7(6) . 4_655
F22 K7 F19D Mo4 86.4(9) . .
F22 K7 F19D K4 -158.7(6) . .
F22 K7 F19D K6 -47.6(7) . .
F22 K7 F19D F25D 157(6) . .
F22 K7 F20D Mo5 -42.6(5) . .
F22 K7 F20D K6 179.3(8) . .
F22 K7 F20D K8 64.6(4) . .
F22 K7 F23D Mo6 39.8(4) . .
F22 K7 F23D K5 -158.7(6) . 6_654
F22 K7 F23D K8 -65.5(4) . .
F23D Mo6 F22 Mo5 134.9(3) 4_655 .
F23D Mo6 F22 Mo5 -134.9(3) . .
F23D Mo6 F22 K7 45.1(3) . .
F23D Mo6 F22 K7 -45.1(3) 4_655 .
F23D Mo6 F22 K8 45.4(5) 4_655 4_655
F23D Mo6 F22 K8 135.6(6) . 4_655
F23D Mo6 F22 K8 -45.4(5) . .
F23D Mo6 F22 K8 -135.6(6) 4_655 .
F23D Mo6 F23D K5 -123.5(6) 4_655 6_654
F23D Mo6 F23D K7 32.6(7) 4_655 .
F23D Mo6 F23D K8 132.7(3) 4_655 .
F23D Mo6 F24D K2 93.8(6) 4_655 7_454
F23D Mo6 F24D K2 172.5(12) . 7_454
F23D Mo6 F24D K8 51.4(17) . 4_655
F23D Mo6 F24D K8 -27.2(6) 4_655 4_655
F23D Mo6 F24D K9 -142.8(6) 4_655 1_556
F23D Mo6 F24D K9 -64.1(16) . 1_556
F23D Mo6 O6 K2 -175.1(6) . 7_454
F23D Mo6 O6 K2 85.8(9) . 6_654
F23D Mo6 O6 K2 175.2(6) 4_655 6_654
F23D Mo6 O6 K2 -85.8(9) 4_655 7_454
F23D Mo6 O6 K9 -44.6(4) . .
F23D Mo6 O6 K9 44.7(4) 4_655 .
F23D K5 F7D Mo2 46.6(9) 6_655 .
F23D K5 F7D K4 155.2(4) 6_655 .
F23D K5 F7D K6 -81.9(7) 6_655 .
F23D K5 F8D Mo2 -177.3(7) 6_655 .
F23D K5 F8D K2 72.2(4) 6_655 .
F23D K5 F8D K8 -42.4(4) 6_655 6_655
F23D K5 F9 Mo2 -75.4(6) 6_655 .
F23D K5 F11D K2 -59.5(4) 6_655 .
F23D K5 F11D K9 70.2(5) 6_655 6_655
F23D K5 F12D Mo3 -42.0(8) 6_655 .
F23D K5 F12D K4 -146.0(4) 6_655 .
F23D K5 F12D K8 95.8(5) 6_655 6_654
F23D K5 F14D Mo4 136.9(9) 6_655 .
F23D K5 F14D K6 1.5(11) 6_655 6_654
F23D K5 F14D K8 -102.4(6) 6_655 6_654
F23D K5 F25D Mo4 -82.6(14) 6_655 .
F23D K5 F25D K4 138.5(9) 6_655 .
F23D K5 F25D K6 27.5(14) 6_655 .
F23D K5 F25D F19D -10(3) 6_655 .
F23D K7 F16D Mo4 -135.4(6) 4_655 .
F23D K7 F16D Mo4 -103.3(7) . .
F23D K7 F16D K5 -26.9(7) 4_655 6_654
F23D K7 F16D K5 5.2(4) . 6_654
F23D K7 F16D K6 129.9(8) . 1_554
F23D K7 F16D K6 97.7(7) 4_655 1_554
F23D K7 F19D Mo4 44.9(15) 4_655 .
F23D K7 F19D Mo4 35.4(8) . .
F23D K7 F19D K4 159.9(7) 4_655 .
F23D K7 F19D K4 150.3(6) . .
F23D K7 F19D K6 -98.6(6) . .
F23D K7 F19D K6 -89.1(11) 4_655 .
F23D K7 F19D F25D 106(6) . .
F23D K7 F19D F25D 115(6) 4_655 .
F23D K7 F20D Mo5 -90.9(6) . .
F23D K7 F20D Mo5 -41.8(6) 4_655 .
F23D K7 F20D K6 -179.9(5) 4_655 .
F23D K7 F20D K6 131.1(6) . .
F23D K7 F20D K8 65.4(4) 4_655 .
F23D K7 F20D K8 16.4(4) . .
F23D K7 F22 Mo5 144.2(3) . .
F23D K7 F22 Mo5 -144.2(3) 4_655 .
F23D K7 F22 Mo6 -35.8(3) . .
F23D K7 F22 Mo6 35.8(3) 4_655 .
F23D K7 F22 K8 -126.6(6) . 4_655
F23D K7 F22 K8 55.0(3) . .
F23D K7 F22 K8 126.6(6) 4_655 .
F23D K7 F22 K8 -55.0(3) 4_655 4_655
F23D K7 F23D Mo6 -25.8(5) 4_655 .
F23D K7 F23D K5 135.7(3) 4_655 6_654
F23D K7 F23D K8 -131.0(2) 4_655 .
F23D K8 F17D Mo4 83.1(11) . .
F23D K8 F17D K5 -36.6(4) . 6_654
F23D K8 F17D K6 -139.2(8) . 6_654
F23D K8 F18D Mo4 -175.0(5) . 6_655
F23D K8 F18D Mo4 -11.3(7) . .
F23D K8 F18D K6 91.1(6) . .
F23D K8 F20D Mo5 88.5(6) . .
F23D K8 F20D K6 -133.3(6) . .
F23D K8 F20D K7 -16.6(4) . .
F23D K8 F22 Mo5 -154.5(9) . .
F23D K8 F22 Mo6 38.0(5) . .
F24D Mo6 F22 K7 -134.8(4) . .
F24D Mo6 F22 K7 134.8(4) 4_655 .
F24D Mo6 F22 K8 44.3(5) 4_655 .
F24D Mo6 F22 K8 -44.3(5) . 4_655
F24D Mo6 F22 K8 -134.7(6) 4_655 4_655
F24D Mo6 F22 K8 134.7(6) . .
F24D Mo6 F23D K5 157.8(12) . 6_654
F24D Mo6 F23D K5 76.3(9) 4_655 6_654
F24D Mo6 F23D K7 -127.6(6) 4_655 .
F24D Mo6 F23D K7 -46.1(16) . .
F24D Mo6 F23D K8 -27.5(6) 4_655 .
F24D Mo6 F23D K8 54.0(16) . .
F24D Mo6 F24D K2 -106.2(6) 4_655 7_454
F24D Mo6 F24D K8 132.8(3) 4_655 4_655
F24D Mo6 F24D K9 17.2(10) 4_655 1_556
F24D Mo6 O6 K2 95.2(6) 4_655 7_454
F24D Mo6 O6 K2 3.8(9) . 7_454
F24D Mo6 O6 K2 -95.2(6) . 6_654
F24D Mo6 O6 K2 -3.8(9) 4_655 6_654
F24D Mo6 O6 K9 134.3(5) . .
F24D Mo6 O6 K9 -134.3(5) 4_655 .
F24D K2 F5D Mo2 -48.2(8) 7 .
F24D K2 F5D K1 -158.5(4) 7 4_655
F24D K2 F5D K1 106.3(6) 7 2_665
F24D K2 F8D Mo2 161.9(8) 7 .
F24D K2 F8D K5 -88.3(5) 7 .
F24D K2 F8D K8 7.8(5) 7 6_655
F24D K2 F10D Mo3 -3.9(11) 7 .
F24D K2 F10D K1 106.8(8) 7 4_655
F24D K2 F10D K2 -123.7(6) 7 3_564
F24D K2 F11D Mo3 156.0(6) 7 .
F24D K2 F11D K5 45.0(5) 7 .
F24D K2 F11D K9 -85.1(5) 7 6_655
F24D K9 O6 Mo6 48.3(8) 4_654 .
F24D K9 O6 Mo6 -48.3(8) 1_554 .
F24D K9 O6 K2 81.8(13) 1_554 7_454
F24D K9 O6 K2 178.4(5) 4_654 7_454
F24D K9 O6 K2 -178.4(5) 1_554 6_654
F24D K9 O6 K2 -81.8(13) 4_654 6_654
F25D Mo4 F14D K5 14.4(10) . .
F25D Mo4 F14D K6 155.2(10) . 6_654
F25D Mo4 F14D K8 -93.8(9) . 6_654
F25D Mo4 F15D K4 -17.5(7) . .
F25D Mo4 F15D K6 -152.3(13) . 1_554
F25D Mo4 F15D K8 86.8(8) . 6_654
F25D Mo4 F16D K5 -163.1(8) . 6_654
F25D Mo4 F16D K6 76.5(12) . 1_554
F25D Mo4 F16D K7 -55.8(11) . .
F25D Mo4 F17D K5 162.6(8) . 6_654
F25D Mo4 F17D K6 -88.5(11) . 6_654
F25D Mo4 F17D K8 54.4(14) . .
F25D Mo4 F18D Mo4 -111(3) . 6_655
F25D Mo4 F18D K6 45.1(7) . .
F25D Mo4 F18D K8 139.3(8) . .
F25D Mo4 F19D K4 41.4(9) . .
F25D Mo4 F19D K6 -74.3(13) . .
F25D Mo4 F19D K7 168.1(14) . .
F25D K4 F6D Mo2 31.4(8) . .
F25D K4 F6D K1 138.8(5) . 4_655
F25D K4 F6D K3 -106.1(7) . .
F25D K4 F7D Mo2 164.6(11) . .
F25D K4 F7D K5 58.8(7) . .
F25D K4 F7D K6 -58.7(7) . .
F25D K4 F9 Mo2 -76.4(6) . .
F25D K4 F9 Mo3 107.0(6) . .
F25D K4 F9 K1 -164.9(5) . 4_655
F25D K4 F9 K5 15.9(5) . .
F25D K4 F12D Mo3 -139.1(7) . .
F25D K4 F12D K5 -34.4(5) . .
F25D K4 F12D K8 59.4(6) . 6_654
F25D K4 F13D Mo3 -7.3(9) . .
F25D K4 F13D K1 153.2(6) . 2_664
F25D K4 F13D K1 -113.0(6) . 4_655
F25D K4 F15D Mo4 17.3(7) . .
F25D K4 F15D K6 148.7(13) . 1_554
F25D K4 F15D K8 -88.2(9) . 6_654
F25D K4 F19D Mo4 -53.4(11) . .
F25D K4 F19D K6 79.6(13) . .
F25D K4 F19D K7 -169.2(16) . .
O1D K3 F3D Mo1 180.000(5) 2_664 .
O1D K3 F3D Mo1 0.000(4) 2_664 2_664
O1D K3 F3D K1 -93.5(5) 2_664 4_655
O1D K3 F3D K1 93.5(5) 2_664 .
O1D K3 F4D Mo1 -79.6(10) 2_664 .
O1D K3 F4D K1 139.3(8) 2_664 3_565
O1D K3 F4D K1 41.4(7) 2_664 .
O1D K3 F6D Mo2 -157.4(12) 2_664 .
O1D K3 F6D K1 75.9(8) 2_664 4_655
O1D K3 F6D K4 -30.4(8) 2_664 .
O2 Mo2 F5D K1 -127.9(10) . 4_655
O2 Mo2 F5D K1 -24.5(15) . 2_665
O2 Mo2 F5D K2 122.5(10) . .
O2 Mo2 F6D K1 128.7(9) . 4_655
O2 Mo2 F6D K3 0.1(13) . .
O2 Mo2 F6D K4 -131.0(9) . .
O2 Mo2 F7D K4 131.2(10) . .
O2 Mo2 F7D K5 -125.1(9) . .
O2 Mo2 F7D K6 -3.8(13) . .
O2 Mo2 F8D K2 -123.3(9) . .
O2 Mo2 F8D K5 127.3(9) . .
O2 K4 F7D Mo2 123.5(13) 1_554 .
O2 K4 F7D K5 17.7(14) 1_554 .
O2 K4 F7D K6 -99.8(14) 1_554 .
O2 K4 F9 Mo2 179.6(6) 1_554 .
O2 K4 F9 Mo3 2.9(8) 1_554 .
O2 K4 F9 K1 91.1(6) 1_554 4_655
O2 K4 F9 K5 -88.2(6) 1_554 .
O2 K4 F12D Mo3 107.5(7) 1_554 .
O2 K4 F12D K5 -147.8(6) 1_554 .
O2 K4 F12D K8 -53.9(6) 1_554 6_654
O2 K4 F13D Mo3 -106.1(7) 1_554 .
O2 K4 F13D K1 54.4(7) 1_554 2_664
O2 K4 F13D K1 148.2(6) 1_554 4_655
O2 K4 F15D Mo4 -174.9(12) 1_554 .
O2 K4 F15D K6 -43.5(9) 1_554 1_554
O2 K4 F15D K8 79.6(9) 1_554 6_654
O2 K4 F19D Mo4 39.6(10) 1_554 .
O2 K4 F19D K6 172.6(7) 1_554 .
O2 K4 F19D K7 -76.3(9) 1_554 .
O2 K4 F19D F25D 92.9(13) 1_554 .
O2 K4 F25D Mo4 -31.5(13) 1_554 .
O2 K4 F25D K5 100.4(8) 1_554 .
O2 K4 F25D K6 -158.7(8) 1_554 .
O2 K4 F25D F19D -94.9(13) 1_554 .
O2D Mo1 F1D K3 140.8(6) 4_655 2_665
O2D Mo1 F1D K4 24.4(10) 4_655 2_665
O2D Mo1 F1D K4 -102.9(9) 4_655 3_565
O2D Mo1 F2D K1 -135.8(4) 4_655 4_655
O2D Mo1 F2D K3 -13.1(12) 4_655 2_664
O2D Mo1 F2D K4 118.3(5) 4_655 3_565
O2D Mo1 F3D Mo1 40.9(6) 4_655 2_664
O2D Mo1 F3D K1 129.9(8) 4_655 4_655
O2D Mo1 F3D K1 -48.0(7) 4_655 .
O2D Mo1 F3D K3 -139.1(6) 4_655 .
O2D Mo1 F4D K1 -93.4(12) 4_655 3_565
O2D Mo1 F4D K1 15.3(10) 4_655 .
O2D Mo1 F4D K3 128.4(10) 4_655 .
O2D K3 F3D Mo1 -153.5(4) 2_665 2_664
O2D K3 F3D Mo1 153.5(4) 3_565 2_664
O2D K3 F3D Mo1 26.5(4) 2_665 .
O2D K3 F3D Mo1 -26.5(4) 3_565 .
O2D K3 F3D K1 -113.0(6) 3_565 .
O2D K3 F3D K1 60.0(7) 3_565 4_655
O2D K3 F3D K1 113.0(6) 2_665 4_655
O2D K3 F3D K1 -60.0(7) 2_665 .
O2D K3 F4D Mo1 116.6(11) 2_665 .
O2D K3 F4D Mo1 70.0(10) 3_565 .
O2D K3 F4D K1 -169.0(7) 3_565 .
O2D K3 F4D K1 -71.1(8) 3_565 3_565
O2D K3 F4D K1 -122.4(8) 2_665 .
O2D K3 F4D K1 -24.4(7) 2_665 3_565
O2D K3 F6D Mo2 39.9(10) 3_565 .
O2D K3 F6D Mo2 43.9(14) 2_665 .
O2D K3 F6D K1 -86.8(7) 3_565 4_655
O2D K3 F6D K1 -82.7(11) 2_665 4_655
O2D K3 F6D K4 166.9(7) 3_565 .
O3 Mo3 F11D K2 121.7(10) . .
O3 Mo3 F11D K5 -122.5(9) . .
O3 Mo3 F11D K9 -0.6(10) . 6_655
O3 Mo3 F12D K4 -126.9(8) . .
O3 Mo3 F12D K5 131.6(8) . .
O3 Mo3 F12D K8 29.0(11) . 6_654
O3 Mo3 F13D K1 -131.8(9) . 4_655
O3 Mo3 F13D K1 -27.2(12) . 2_664
O3 Mo3 F13D K4 126.9(9) . .
O3 K2 F5D Mo2 -98.3(8) 1_556 .
O3 K2 F5D K1 56.3(7) 1_556 2_665
O3 K2 F5D K1 151.5(6) 1_556 4_655
O3 K2 F8D Mo2 97.9(7) 1_556 .
O3 K2 F8D K5 -152.4(6) 1_556 .
O3 K2 F8D K8 -56.3(6) 1_556 6_655
O3 K2 F10D Mo3 -115.0(9) 1_556 .
O3 K2 F10D K1 -4.3(10) 1_556 4_655
O3 K2 F10D K2 125.2(9) 1_556 3_564
O3 K2 F11D Mo3 115.7(9) 1_556 .
O3 K2 F11D K5 4.8(9) 1_556 .
O3 K2 F11D K9 -125.4(8) 1_556 6_655
O3D Mo1 F1D K3 0.000(8) 2_665 2_665
O3D Mo1 F1D K4 116.3(8) 2_665 3_565
O3D Mo1 F1D K4 -116.3(8) 2_665 2_665
O3D Mo1 F2D K1 56.6(15) 2_665 4_655
O3D Mo1 F2D K3 179.3(9) 2_665 2_664
O3D Mo1 F2D K4 -49.3(14) 2_665 3_565
O3D Mo1 F3D Mo1 180.00(2) 2_665 2_664
O3D Mo1 F3D K1 91.1(4) 2_665 .
O3D Mo1 F3D K1 -91.1(4) 2_665 4_655
O3D Mo1 F3D K3 0.000(5) 2_665 .
O3D Mo1 F4D K1 58.3(11) 2_665 3_565
O3D Mo1 F4D K1 167.0(11) 2_665 .
O3D Mo1 F4D K3 -79.9(9) 2_665 .
O4D Mo1 F1D K3 -55.0(9) 4_655 2_665
O4D Mo1 F1D K4 -171.3(9) 4_655 2_665
O4D Mo1 F1D K4 61.4(14) 4_655 3_565
O4D Mo1 F2D K1 13.3(9) 4_655 4_655
O4D Mo1 F2D K3 136.0(10) 4_655 2_664
O4D Mo1 F2D K4 -92.6(8) 4_655 3_565
O4D Mo1 F3D Mo1 -129.9(7) 4_655 2_664
O4D Mo1 F3D K1 -40.9(7) 4_655 4_655
O4D Mo1 F3D K1 141.2(9) 4_655 .
O4D Mo1 F3D K3 50.1(7) 4_655 .
O4D Mo1 F4D K1 -129.1(6) 4_655 .
O4D Mo1 F4D K1 122.2(8) 4_655 3_565
O4D Mo1 F4D K3 -16.0(15) 4_655 .
O4D K1 F3D Mo1 -32.7(8) 3_564 2_664
O4D K1 F4D K1 169.5(9) 3_564 3_565
O4D K1 F4D K3 -71.6(5) 3_564 .
O4D K3 F3D Mo1 142.8(6) 4_655 2_664
O4D K3 F3D Mo1 -37.2(6) 4_655 .
O4D K3 F3D K1 -123.8(10) 4_655 .
O4D K3 F3D K1 49.3(5) 4_655 4_655
O4D K3 F4D Mo1 12.3(12) 4_655 .
O4D K3 F4D K1 133.3(4) 4_655 .
O4D K3 F4D K1 -128.8(5) 4_655 3_565
O4D K3 F6D Mo2 100.2(11) 4_655 .
O4D K3 F6D K1 -26.5(7) 4_655 4_655
O4D K3 F6D K4 -132.9(8) 4_655 .
O5 Mo5 F20D K6 -1.5(13) . .
O5 Mo5 F20D K7 -131.8(10) . .
O5 Mo5 F20D K8 127.9(10) . .
O5 Mo5 F21D K5 23.8(16) . 7_455
O5 Mo5 F21D K8 127.7(10) . 4_655
O5 K7 F19D Mo4 -38.6(11) 1_554 .
O5 K7 F19D K4 76.3(10) 1_554 .
O5 K7 F19D K6 -172.6(8) 1_554 .
O5 K7 F19D F25D 32(6) 1_554 .
O5 K7 F20D Mo5 -120.2(14) 1_554 .
O5 K7 F20D K6 101.8(15) 1_554 .
O5 K7 F20D K8 -13.0(15) 1_554 .
O5 K7 F22 Mo5 180.000(2) 1_554 .
O5 K7 F22 Mo6 0.000(2) 1_554 .
O5 K7 F22 K8 90.8(4) 1_554 .
O5 K7 F22 K8 -90.8(4) 1_554 4_655
O5 K7 F23D Mo6 -106.7(6) 1_554 .
O5 K7 F23D K5 54.8(5) 1_554 6_654
O5 K7 F23D K8 148.0(5) 1_554 .
O5D K1 F3D Mo1 94.0(8) 2_664 .
O5D K1 F4D K1 97.2(8) 2_664 3_565
O6 Mo6 F24D K2 -4.5(11) . 7_454
O6 Mo6 F24D K8 -125.6(11) . 4_655
O6 Mo6 F24D K9 118.8(11) . 1_556
O6D K3 F3D Mo1 -74.0(5) 4_655 2_664
O6D K3 F3D Mo1 106.0(5) 4_655 .
O6D K3 F3D K1 -167.5(8) 4_655 4_655
O6D K3 F3D K1 19.4(6) 4_655 .
O6D K3 F4D Mo1 -147.5(12) 4_655 .
O6D K3 F4D K1 71.4(8) 4_655 3_565
O6D K3 F4D K1 -26.5(6) 4_655 .
O6D K3 F6D Mo2 -150.9(8) 4_655 .
O6D K3 F6D K1 82.4(14) 4_655 4_655
O6D K3 F6D K4 -23.9(17) 4_655 .
O8D K8 F17D Mo4 160.1(12) 6_654 .
O8D K8 F17D K5 40.4(5) 6_654 6_654
O8D K8 F17D K6 -62.2(7) 6_654 6_654
O8D K8 F18D Mo4 70.3(7) 6_654 .
O8D K8 F18D Mo4 -93.4(7) 6_654 6_655
O8D K8 F18D K6 172.7(5) 6_654 .
O8D K8 F20D Mo5 93.9(14) 6_654 .
O8D K8 F20D K6 -127.9(12) 6_654 .
O8D K8 F20D K7 -11.3(15) 6_654 .
O8D K8 F22 Mo5 161.6(6) 6_654 .
O8D K8 F22 Mo6 -6.0(9) 6_654 .
O8D K8 F23D K7 -161.0(5) 6_654 .
O10D K1 F3D Mo1 -176.5(12) 4_655 .
O10D K1 F4D K1 -20.3(11) 4_655 3_565
O10D K1 F4D K3 98.6(9) 4_655 .
O10D K2 F5D Mo2 -163.7(9) 3_565 .
O10D K2 F5D K1 86.0(5) 3_565 4_655
O10D K2 F5D K1 -9.2(5) 3_565 2_665
O10D K2 F8D Mo2 46.4(7) 3_565 .
O10D K2 F8D K5 156.1(4) 3_565 .
O10D K2 F8D K8 -107.8(6) 3_565 6_655
O10D K2 F10D Mo3 -155.1(4) 3_565 .
O10D K2 F10D K1 -44.3(3) 3_565 4_655
O10D K2 F10D K2 85.2(7) 3_565 3_564
O10D K2 F11D Mo3 4.8(11) 3_565 .
O10D K2 F11D K5 -106.1(7) 3_565 .
O10D K2 F11D K9 123.8(7) 3_565 6_655
O11D K9 O6 Mo6 93.4(5) 6_654 .
O11D K9 O6 Mo6 -93.4(5) 7_454 .
O11D K9 O6 K2 136.4(9) 7_454 6_654
O11D K9 O6 K2 -136.4(9) 6_654 7_454
O11D K9 O6 K2 -36.7(4) 6_654 6_654
O11D K9 O6 K2 36.7(4) 7_454 7_454
O12D K8 F17D Mo4 -138.2(9) 6_655 .
O12D K8 F17D K5 102.1(6) 6_655 6_654
O12D K8 F17D K6 -0.6(11) 6_655 6_654
O12D K8 F18D Mo4 155.6(5) 6_655 .
O12D K8 F18D Mo4 -8.2(7) 6_655 6_655
O12D K8 F18D K6 -102.0(5) 6_655 .
O12D K8 F20D Mo5 -50.9(8) 6_655 .
O12D K8 F20D K6 87.3(7) 6_655 .
O12D K8 F20D K7 -156.1(4) 6_655 .
O12D K8 F22 Mo5 76.4(7) 6_655 .
O12D K8 F22 Mo6 -91.1(7) 6_655 .
O12D K8 F23D K7 146.1(4) 6_655 .
O13D K1 F3D Mo1 -155.1(5) 2_665 2_664
O13D K1 F3D Mo1 13.1(8) 4_655 2_664
O13D K1 F3D Mo1 7.0(8) 2_665 .
O13D K1 F4D Mo1 -89.9(9) 2_665 .
O13D K1 F4D K1 38.0(5) 2_665 3_565
O13D K1 F4D K1 -124.6(7) 4_655 3_565
O13D K1 F4D K3 -5.7(13) 4_655 .
O13D K1 F4D K3 156.9(7) 2_665 .
O14D K6 F7D Mo2 -114.6(9) 6_655 .
O14D K6 F7D K4 115.1(8) 6_655 .
O14D K6 F7D K5 3.2(10) 6_655 .
O14D K6 F18D Mo4 -39.1(6) 6_655 6_655
O14D K6 F18D Mo4 147.9(9) 6_655 .
O14D K6 F18D K8 52.4(6) 6_655 .
O14D K6 F19D Mo4 -28.8(11) 6_655 .
O14D K6 F19D K4 -145.1(5) 6_655 .
O14D K6 F19D K7 90.1(6) 6_655 .
O14D K6 F19D F25D -94.8(10) 6_655 .
O14D K6 F20D Mo5 99.6(10) 6_655 .
O14D K6 F20D K7 -133.9(7) 6_655 .
O14D K6 F20D K8 -27.8(6) 6_655 .
O14D K6 F25D Mo4 43.9(8) 6_655 .
O14D K6 F25D K4 -178.5(7) 6_655 .
O14D K6 F25D K5 -71.7(6) 6_655 .
O14D K6 F25D F19D 88.5(11) 6_655 .
O14D K8 F17D Mo4 -64.8(11) 6_655 .
O14D K8 F17D K5 175.4(6) 6_655 6_654
O14D K8 F17D K6 72.8(7) 6_655 6_654
O14D K8 F18D Mo4 35.1(6) 6_655 6_655
O14D K8 F18D Mo4 -161.2(9) 6_655 .
O14D K8 F18D K6 -58.8(7) 6_655 .
O14D K8 F20D Mo5 -108.4(8) 6_655 .
O14D K8 F20D K6 29.9(6) 6_655 .
O14D K8 F20D K7 146.5(6) 6_655 .
O14D K8 F22 Mo5 -10.6(9) 6_655 .
O14D K8 F22 Mo6 -178.1(6) 6_655 .
O14D K8 F23D K7 -11.2(10) 6_655 .
O15D K6 F7D Mo2 -34.1(10) 1_556 .
O15D K6 F7D K4 -164.4(8) 1_556 .
O15D K6 F7D K5 83.7(7) 1_556 .
O15D K6 F18D Mo4 -151.5(6) 1_556 .
O15D K6 F18D Mo4 21.5(7) 1_556 6_655
O15D K6 F18D K8 113.1(6) 1_556 .
O15D K6 F19D Mo4 57.7(19) 1_556 .
O15D K6 F19D K4 -58.5(15) 1_556 .
O15D K6 F19D K7 176.7(11) 1_556 .
O15D K6 F19D F25D -8.2(19) 1_556 .
O15D K6 F20D Mo5 41.5(13) 1_556 .
O15D K6 F20D K7 168.0(7) 1_556 .
O15D K6 F20D K8 -85.9(9) 1_556 .
O15D K6 F25D Mo4 130.7(8) 1_556 .
O15D K6 F25D K4 -91.7(8) 1_556 .
O15D K6 F25D K5 15.1(8) 1_556 .
O15D K6 F25D F19D 175.4(11) 1_556 .
O17D K5 F7D Mo2 102.3(8) 6_655 .
O17D K5 F7D K4 -149.1(6) 6_655 .
O17D K5 F7D K6 -26.2(6) 6_655 .
O17D K5 F8D Mo2 -96.1(7) 6_655 .
O17D K5 F8D K2 153.4(5) 6_655 .
O17D K5 F8D K8 38.8(5) 6_655 6_655
O17D K5 F9 Mo2 10.2(7) 6_655 .
O17D K5 F11D K2 -4.0(9) 6_655 .
O17D K5 F11D K9 125.8(7) 6_655 6_655
O17D K5 F12D Mo3 115.3(9) 6_655 .
O17D K5 F12D K4 11.3(10) 6_655 .
O17D K5 F12D K8 -106.9(8) 6_655 6_654
O17D K5 F14D Mo4 64.0(11) 6_655 .
O17D K5 F14D K6 -71.4(8) 6_655 6_654
O17D K5 F14D K8 -175.4(6) 6_655 6_654
O17D K5 F25D Mo4 -88.2(9) 6_655 .
O17D K5 F25D K4 132.9(7) 6_655 .
O17D K5 F25D K6 21.9(5) 6_655 .
O17D K5 F25D F19D -15(2) 6_655 .
O17D K6 F7D Mo2 -92.9(10) 6_655 .
O17D K6 F7D K4 136.8(8) 6_655 .
O17D K6 F7D K5 24.9(6) 6_655 .
O17D K6 F18D Mo4 -137.9(9) 6_655 .
O17D K6 F18D Mo4 35.0(5) 6_655 6_655
O17D K6 F18D K8 126.6(8) 6_655 .
O17D K6 F19D Mo4 26.2(11) 6_655 .
O17D K6 F19D K4 -90.1(6) 6_655 .
O17D K6 F19D K7 145.1(5) 6_655 .
O17D K6 F19D F25D -39.8(10) 6_655 .
O17D K6 F20D Mo5 116.1(9) 6_655 .
O17D K6 F20D K7 -117.5(7) 6_655 .
O17D K6 F20D K8 -11.4(9) 6_655 .
O17D K6 F25D Mo4 94.1(8) 6_655 .
O17D K6 F25D K4 -128.3(7) 6_655 .
O17D K6 F25D K5 -21.5(5) 6_655 .
O17D K6 F25D F19D 138.8(11) 6_655 .
O20D Mo5 F20D K6 99.7(9) 4_655 .
O20D Mo5 F20D K7 -30.6(8) 4_655 .
O20D Mo5 F20D K8 -130.9(4) 4_655 .
O20D Mo5 F21D K5 -76.9(13) 4_655 7_455
O20D Mo5 F21D K8 27.0(7) 4_655 4_655
O20D Mo5 F21D K9 138.2(8) 4_655 1_556
O20D Mo5 F22 Mo6 -134.5(5) 4_655 .
O20D Mo5 F22 K7 45.5(5) 4_655 .
O20D Mo5 F22 K8 -44.8(6) 4_655 4_655
O20D Mo5 F22 K8 135.8(7) 4_655 .
O20D Mo5 O5 K7 134.9(5) 4_655 1_556
O20D K7 F16D Mo4 -29.9(14) 4_655 .
O20D K7 F16D K5 78.6(12) 4_655 6_654
O20D K7 F16D K6 -156.7(8) 4_655 1_554
O20D K7 F19D Mo4 140.9(7) 4_655 .
O20D K7 F19D K4 -104.2(7) 4_655 .
O20D K7 F19D K6 6.8(7) 4_655 .
O20D K7 F19D F25D -149(6) 4_655 .
O20D K7 F20D Mo5 24.2(7) 4_655 .
O20D K7 F20D K6 -113.9(5) 4_655 .
O20D K7 F20D K8 131.4(3) 4_655 .
O20D K7 F22 Mo5 -34.8(4) 4_655 .
O20D K7 F22 Mo6 145.2(4) 4_655 .
O20D K7 F22 K8 54.4(4) 4_655 4_655
O20D K7 F22 K8 -124.0(7) 4_655 .
O20D K7 F23D Mo6 40.6(6) 4_655 .
O20D K7 F23D K5 -157.8(5) 4_655 6_654
O20D K7 F23D K8 -64.6(4) 4_655 .
O21D Mo5 F20D K6 -102.0(10) 4_655 .
O21D Mo5 F20D K7 127.7(8) 4_655 .
O21D Mo5 F20D K8 27.3(7) 4_655 .
O21D Mo5 F21D K5 125.6(9) 4_655 7_455
O21D Mo5 F21D K8 -130.5(5) 4_655 4_655
O21D Mo5 F21D K9 -19.3(12) 4_655 1_556
O21D Mo5 F22 Mo6 46.7(6) 4_655 .
O21D Mo5 F22 K7 -133.3(6) 4_655 .
O21D Mo5 F22 K8 136.4(8) 4_655 4_655
O21D Mo5 F22 K8 -43.0(7) 4_655 .
O21D Mo5 O5 K7 -47.0(6) 4_655 1_556
O21D K5 F7D Mo2 -103.1(14) 7_554 .
O21D K5 F7D K4 5.5(15) 7_554 .
O21D K5 F7D K6 128.4(12) 7_554 .
O21D K5 F8D Mo2 129.2(8) 7_554 .
O21D K5 F8D K2 18.7(8) 7_554 .
O21D K5 F8D K8 -95.9(8) 7_554 6_655
O21D K5 F9 Mo2 -161.8(6) 7_554 .
O21D K5 F11D K2 -138.9(6) 7_554 .
O21D K5 F11D K9 -9.1(6) 7_554 6_655
O21D K5 F12D Mo3 -95.1(7) 7_554 .
O21D K5 F12D K4 160.9(6) 7_554 .
O21D K5 F12D K8 42.7(5) 7_554 6_654
O21D K5 F14D Mo4 -161.3(12) 7_554 .
O21D K5 F14D K6 63.3(8) 7_554 6_654
O21D K5 F14D K8 -40.6(5) 7_554 6_654
O21D K5 F25D Mo4 45.9(11) 7_554 .
O21D K5 F25D K4 -93.1(7) 7_554 .
O21D K5 F25D K6 156.0(5) 7_554 .
O21D K5 F25D F19D 119(2) 7_554 .
O21D K9 O6 Mo6 27.2(3) 4_654 .
O21D K9 O6 K2 -102.9(6) 4_654 6_654
O21D K9 O6 K2 157.4(7) 4_654 7_454
O23D Mo6 F22 Mo5 134.9(3) 4_655 .
O23D Mo6 F22 K7 -45.1(3) 4_655 .
O23D Mo6 F22 K8 -135.6(6) 4_655 .
O23D Mo6 F22 K8 45.4(5) 4_655 4_655
O23D Mo6 F23D K5 -123.5(6) 4_655 6_654
O23D Mo6 F23D K7 32.6(7) 4_655 .
O23D Mo6 F23D K8 132.7(3) 4_655 .
O23D Mo6 F24D K2 93.8(6) 4_655 7_454
O23D Mo6 F24D K8 -27.2(6) 4_655 4_655
O23D Mo6 F24D K9 -142.8(6) 4_655 1_556
O23D Mo6 O6 K2 -85.8(9) 4_655 7_454
O23D Mo6 O6 K2 175.2(6) 4_655 6_654
O23D Mo6 O6 K9 44.7(4) 4_655 .
O23D K5 F7D Mo2 46.6(9) 6_655 .
O23D K5 F7D K4 155.2(4) 6_655 .
O23D K5 F7D K6 -81.9(7) 6_655 .
O23D K5 F8D Mo2 -177.3(7) 6_655 .
O23D K5 F8D K2 72.2(4) 6_655 .
O23D K5 F8D K8 -42.4(4) 6_655 6_655
O23D K5 F9 Mo2 -75.4(6) 6_655 .
O23D K5 F11D K2 -59.5(4) 6_655 .
O23D K5 F11D K9 70.2(5) 6_655 6_655
O23D K5 F12D Mo3 -42.0(8) 6_655 .
O23D K5 F12D K4 -146.0(4) 6_655 .
O23D K5 F12D K8 95.8(5) 6_655 6_654
O23D K5 F14D Mo4 136.9(9) 6_655 .
O23D K5 F14D K6 1.5(11) 6_655 6_654
O23D K5 F14D K8 -102.4(6) 6_655 6_654
O23D K5 F25D Mo4 -82.6(14) 6_655 .
O23D K5 F25D K4 138.5(9) 6_655 .
O23D K5 F25D K6 27.5(14) 6_655 .
O23D K5 F25D F19D -10(3) 6_655 .
O23D K7 F16D Mo4 -135.4(6) 4_655 .
O23D K7 F16D K5 -26.9(7) 4_655 6_654
O23D K7 F16D K6 97.7(7) 4_655 1_554
O23D K7 F19D Mo4 44.9(15) 4_655 .
O23D K7 F19D K4 159.9(7) 4_655 .
O23D K7 F19D K6 -89.1(11) 4_655 .
O23D K7 F19D F25D 115(6) 4_655 .
O23D K7 F20D Mo5 -41.8(6) 4_655 .
O23D K7 F20D K6 -179.9(5) 4_655 .
O23D K7 F20D K8 65.4(4) 4_655 .
O23D K7 F22 Mo5 -144.2(3) 4_655 .
O23D K7 F22 Mo6 35.8(3) 4_655 .
O23D K7 F22 K8 -55.0(3) 4_655 4_655
O23D K7 F22 K8 126.6(6) 4_655 .
O23D K7 F23D Mo6 -25.8(5) 4_655 .
O23D K7 F23D K5 135.7(3) 4_655 6_654
O23D K7 F23D K8 -131.0(2) 4_655 .
O24D Mo6 F22 Mo5 -45.2(4) 4_655 .
O24D Mo6 F22 K7 134.8(4) 4_655 .
O24D Mo6 F22 K8 44.3(5) 4_655 .
O24D Mo6 F22 K8 -134.7(6) 4_655 4_655
O24D Mo6 F23D K5 76.3(9) 4_655 6_654
O24D Mo6 F23D K7 -127.6(6) 4_655 .
O24D Mo6 F23D K8 -27.5(6) 4_655 .
O24D Mo6 F24D K2 -106.2(6) 4_655 7_454
O24D Mo6 F24D K8 132.8(3) 4_655 4_655
O24D Mo6 F24D K9 17.2(10) 4_655 1_556
O24D Mo6 O6 K2 95.2(6) 4_655 7_454
O24D Mo6 O6 K2 -3.8(9) 4_655 6_654
O24D Mo6 O6 K9 -134.3(5) 4_655 .
O24D K2 F5D Mo2 -48.2(8) 7 .
O24D K2 F5D K1 106.3(6) 7 2_665
O24D K2 F5D K1 -158.5(4) 7 4_655
O24D K2 F8D Mo2 161.9(8) 7 .
O24D K2 F8D K5 -88.3(5) 7 .
O24D K2 F8D K8 7.8(5) 7 6_655
O24D K2 F10D Mo3 -3.9(11) 7 .
O24D K2 F10D K1 106.8(8) 7 4_655
O24D K2 F10D K2 -123.7(6) 7 3_564
O24D K2 F11D Mo3 156.0(6) 7 .
O24D K2 F11D K5 45.0(5) 7 .
O24D K2 F11D K9 -85.1(5) 7 6_655
O24D K9 O6 Mo6 -48.3(8) 1_554 .
O24D K9 O6 Mo6 48.3(8) 4_654 .
O24D K9 O6 K2 178.4(5) 4_654 7_454
O24D K9 O6 K2 -178.4(5) 1_554 6_654
O24D K9 O6 K2 81.8(13) 1_554 7_454
O24D K9 O6 K2 -81.8(13) 4_654 6_654
